data_7704078
loop_
_publ_author_name
'Solomatina, Anastasia I.'
'Kuznetsov, Kirill M.'
'Gurzhiy, Vladislav V.'
'Pavlovskiy, Vladimir V.'
'Porsev, Vitaly V.'
'Evarestov, Robert A.'
'Tunik, Sergey P.'

_publ_section_title
;
 Luminescent organic dyes containing a phenanthro[9,10-D]imidazole core
 and [Ir(N^C)(N^N)]<sup>+</sup> complexes based on the cyclometalating and
 diimine ligands of this type.
;
_journal_issue 20
_journal_name_full 'Dalton transactions (Cambridge, England : 2003)'
_journal_page_first 6751
_journal_page_last 6763
_journal_paper_doi 10.1039/d0dt00568a
_journal_volume 49
_journal_year 2020
_chemical_formula_moiety 'C80 H51 Ir N7, F6 P, 0.13(C H Cl3), 0.25(C3 H6 O)'
_chemical_formula_sum 'C80.88 H52.62 Cl0.38 F6 Ir N7 O0.25 P'
_chemical_formula_weight 1476.89
_space_group_crystal_system triclinic
_space_group_IT_number 2
_space_group_name_Hall '-P 1'
_space_group_name_H-M_alt 'P -1'
_atom_sites_solution_hydrogens geom
_audit_creation_date 2019-11-03
_audit_creation_method
;
Olex2 1.2
(compiled 2018.05.29 svn.r3508 for OlexSys, GUI svn.r5506)
;
_audit_update_record
;
2019-11-10 deposited with the CCDC.	2020-04-14 downloaded from the CCDC.
;
_cell_angle_alpha 61.714(2)
_cell_angle_beta 86.9580(10)
_cell_angle_gamma 82.3120(10)
_cell_formula_units_Z 4
_cell_length_a 17.5554(2)
_cell_length_b 20.8344(3)
_cell_length_c 21.1839(4)
_cell_measurement_reflns_used 27574
_cell_measurement_temperature 100(2)
_cell_measurement_theta_max 72.6490
_cell_measurement_theta_min 2.3580
_cell_volume 6761.2(2)
_computing_cell_refinement 'CrysAlisPro 1.171.39.35a (Rigaku OD, 2017)'
_computing_data_collection 'CrysAlisPro 1.171.39.35a (Rigaku OD, 2017)'
_computing_data_reduction 'CrysAlisPro 1.171.39.35a (Rigaku OD, 2017)'
_computing_molecular_graphics 'Olex2 (Dolomanov et al., 2009)'
_computing_publication_material 'Olex2 (Dolomanov et al., 2009)'
_computing_structure_refinement 'ShelXL (Sheldrick, 2015)'
_computing_structure_solution 'ShelXT (Sheldrick, 2015)'
_diffrn_ambient_environment N~2~
_diffrn_ambient_temperature 100(2)
_diffrn_detector 'CCD plate'
_diffrn_detector_type HyPix3000
_diffrn_measured_fraction_theta_full 0.998
_diffrn_measured_fraction_theta_max 0.997
_diffrn_measurement_details
;
List of Runs (angles in degrees, time in seconds):

  # Type    Start    End  Width  t~exp~   \w     \q     \k     \f   Frames
#--------------------------------------------------------------------------
  1  \w    -45.00 -19.00   0.50    4.00    --  -38.20 137.00-170.00   52
  2  \w     54.00  80.00   0.50    4.00    --   38.20-137.00 126.00   52
  3  \w     18.00  44.00   0.50    4.00    --   38.20-137.00 126.00   52
  4  \w     77.00 122.00   0.50   16.00    --  104.92-137.00 126.00   90
  5  \w     88.00 113.00   0.50   16.00    --  104.92 137.00-170.00   50
  6  \w     98.00 124.00   0.50   16.00    --  104.92-132.00 -56.00   52
  7  \w    125.00 153.00   0.50   16.00    --  104.92 132.00  12.00   56
  8  \w     82.00 112.00   0.50   16.00    --  104.92 132.00  12.00   60
  9  \w   -104.00 -74.00   0.50    4.00    --  -38.20 -77.00  90.00   60
 10  \w    -91.00 -50.00   0.50    4.00    --  -38.20 132.00  12.00   82
 11  \w    -47.00 -15.00   0.50    4.00    --  -38.20 -77.00  90.00   64
 12  \w   -107.00 -54.00   0.50    4.00    --  -38.20 -32.00-180.00  106
 13  \w    -59.00  26.00   0.50    4.00    --  -38.20  65.00-150.00  170
 14  \w    -45.00  -7.00   0.50    4.00    --  -38.20 132.00  12.00   76
 15  \w    -76.00 -10.00   0.50    4.00    --  -38.20 104.00   0.00  132
 16  \w     -7.00  23.00   0.50    4.00    --  -38.20  54.00 -30.00   60
 17  \w   -107.00 -28.00   0.50    4.00    --  -38.20 -32.00-120.00  158
 18  \w    -22.00   4.00   0.50    4.00    --  -38.20  54.00-150.00   52
 19  \w    -76.00  13.00   0.50    4.00    --  -38.20 104.00-180.00  178
 20  \w    -57.00 -23.00   0.50    4.00    --  -38.20  54.00 -30.00   68
 21  \w    -75.00  35.00   0.50    4.00    --  -38.20  11.00 120.00  220
 22  \w    -90.00 -40.00   0.50    4.00    --  -38.20 -43.00 120.00  100
 23  \w     60.00  90.00   0.50    4.00    --   38.20  54.00 120.00   60
 24  \w    -20.00   5.00   0.50    4.00    --   38.20 -54.00 -90.00   50
 25  \w     20.00 108.00   0.50    4.00    --   38.20  21.00-180.00  176
 26  \w     12.00  82.00   0.50    4.00    --   38.20-132.00 -56.00  140
 27  \w    -26.00   6.00   0.50    4.00    --   38.20 -77.00   0.00   64
 28  \w     29.00  65.00   0.50    4.00    --   38.20 -77.00   0.00   72
 29  \w     22.00  57.00   0.50    4.00    --   38.20 -54.00 -90.00   70
 30  \w    -22.00  64.00   0.50    4.00    --   38.20 -77.00-120.00  172
 31  \w     18.00  57.00   0.50    4.00    --   38.20  54.00 120.00   78
 32  \w     21.00  46.00   0.50    4.00    --   38.20  65.00 -30.00   50
 33  \w     -3.00  46.00   0.50    4.00    --   38.20 -32.00 -30.00   98
 34  \w     60.00  87.00   0.50    4.00    --   38.20  65.00 -30.00   54
 35  \w     74.00  99.00   0.50    4.00    --   38.20  32.00 -60.00   50
 36  \w     12.00 102.00   0.50    4.00    --   38.20  77.00   0.00  180
 37  \w      2.00  58.00   0.50    4.00    --   38.20 -54.00  90.00  112
 38  \w     34.00 120.00   0.50   16.00    --  104.92 -22.00 -30.00  172
 39  \w     38.00  96.00   0.50   16.00    --  104.92-111.00 150.00  116
 40  \w     40.00 113.00   0.50   16.00    --  104.92-111.00 120.00  146
 41  \w    101.00 141.00   0.50   16.00    --  104.92  30.00-120.00   80
 42  \w     81.00 130.00   0.50   16.00    --  104.92  69.00  60.00   98
 43  \w     41.00 118.00   0.50   16.00    --  104.92 -45.00 -90.00  154
 44  \w     51.00 128.00   0.50   16.00    --  104.92 -69.00 -90.00  154
 45  \w     98.00 157.00   0.50   16.00    --  104.92  45.00 150.00  118
 46  \w     39.00 130.00   0.50   16.00    --  104.92 -77.00-180.00  182
 47  \w    104.00 131.00   0.50   16.00    --  104.92 111.00   0.00   54
 48  \w     39.00 109.00   0.50   16.00    --  104.92-111.00-180.00  140
 49  \w     79.00 116.00   0.50   16.00    --  104.92 -37.00  60.00   74
 50  \w     92.00 135.00   0.50   16.00    --  104.92  30.00 -90.00   86
 51  \w     49.00  75.00   0.50   16.00    --  104.92-111.00  60.00   52
 52  \w     90.00 140.00   0.50   16.00    --  104.92  22.00 150.00  100
 53  \w    116.00 149.00   0.50   16.00    --  104.92  93.00  60.00   66
 54  \w    113.00 139.00   0.50   16.00    --  104.92  37.00 -30.00   52
 55  \w     41.00 123.00   0.50   16.00    --  104.92 -45.00  90.00  164
 56  \w     95.00 131.00   0.50   16.00    --  104.92 -77.00 120.00   72
 57  \w     67.00 110.00   0.50   16.00    --  104.92-133.00 -90.00   86
 58  \w     95.00 153.00   0.50   16.00    --  104.92  15.00-150.00  116
 59  \w     46.00  72.00   0.50   16.00    --  104.92 -37.00  60.00   52
 60  \w     57.00  90.00   0.50   16.00    --  104.92 -77.00 120.00   66
 61  \w     40.00 108.00   0.50   16.00    --  104.92 -45.00   0.00  136
 62  \w     87.00 155.00   0.50   16.00    --  104.92  22.00 -60.00  136
 63  \w     41.00 122.00   0.50   16.00    --  104.92 -45.00-180.00  162
 64  \w     88.00 113.00   0.50   16.00    --  104.92-111.00   0.00   50
 65  \w     96.00 157.00   0.50   16.00    --  104.92  37.00-150.00  122
 66  \w     66.00 134.00   0.50   16.00    --  104.92 -86.00 -60.00  136
 67  \w     41.00 110.00   0.50   16.00    --  104.92-111.00 -60.00  138
 68  \w     63.00 114.00   0.50   16.00    --  104.92 -77.00  90.00  102
 69  \w     43.00 124.00   0.50   16.00    --  104.92 -22.00-120.00  162
;
_diffrn_measurement_device 'four-circle diffractometer'
_diffrn_measurement_device_type 'SuperNova, Single source at offset/far, HyPix3000'
_diffrn_measurement_method '\w scans'
_diffrn_orient_matrix_type 'CrysAlisPro convention (1999,Acta A55,543-557)'
_diffrn_orient_matrix_UB_11 -0.0323629000
_diffrn_orient_matrix_UB_12 -0.0368914000
_diffrn_orient_matrix_UB_13 0.0764023000
_diffrn_orient_matrix_UB_21 -0.0820432000
_diffrn_orient_matrix_UB_22 0.0186493000
_diffrn_orient_matrix_UB_23 -0.0313326000
_diffrn_orient_matrix_UB_31 0.0079842000
_diffrn_orient_matrix_UB_32 -0.0738332000
_diffrn_orient_matrix_UB_33 -0.0014443000
_diffrn_radiation_monochromator mirror
_diffrn_radiation_probe x-ray
_diffrn_radiation_type CuK\a
_diffrn_radiation_wavelength 1.54184
_diffrn_reflns_av_R_equivalents 0.0
_diffrn_reflns_av_unetI/netI 0.0359
_diffrn_reflns_Laue_measured_fraction_full 0.998
_diffrn_reflns_Laue_measured_fraction_max 0.997
_diffrn_reflns_number 25580
_diffrn_reflns_point_group_measured_fraction_full 0.998
_diffrn_reflns_point_group_measured_fraction_max 0.997
_diffrn_reflns_theta_full 67.684
_diffrn_reflns_theta_max 69.998
_diffrn_reflns_theta_min 2.369
_diffrn_source 'micro-focus sealed X-ray tube'
_diffrn_source_type 'SuperNova (Cu) X-ray Source'
_exptl_absorpt_coefficient_mu 4.745
_exptl_absorpt_correction_T_max 1.000
_exptl_absorpt_correction_T_min 0.206
_exptl_absorpt_correction_type gaussian
_exptl_absorpt_process_details
;
CrysAlisPro 1.171.39.35a (Rigaku Oxford Diffraction, 2017)
Numerical absorption correction based on gaussian integration over
			a multifaceted crystal model
Empirical absorption correction using spherical harmonics,
 implemented in SCALE3 ABSPACK scaling algorithm.
;
_exptl_crystal_colour 'translucent light yellow'
_exptl_crystal_density_diffrn 1.451
_exptl_crystal_description lamina
_exptl_crystal_F_000 2965
_exptl_crystal_size_max 0.373
_exptl_crystal_size_mid 0.228
_exptl_crystal_size_min 0.023
_platon_squeeze_details
;
The unit cell contains disordered acetone
molecules which have been treated
as a diffuse contribution to the overall scattering
without specific atom positions by SQUEEZE/PLATON:
total Potential Solvent Accessible Void Vol is 444 Ang^3
and electron Count Voids / Cell =    98
that is approximately equal to 1 acetone molecule
per formula unit.
;
_refine_diff_density_max 3.292
_refine_diff_density_min -2.832
_refine_diff_density_rms 0.142
_refine_ls_extinction_method none
_refine_ls_goodness_of_fit_ref 1.072
_refine_ls_hydrogen_treatment constr
_refine_ls_matrix_type full
_refine_ls_number_parameters 1712
_refine_ls_number_reflns 25580
_refine_ls_number_restraints 5
_refine_ls_restrained_S_all 1.075
_refine_ls_R_factor_all 0.0651
_refine_ls_R_factor_gt 0.0560
_refine_ls_shift/su_max 0.000
_refine_ls_shift/su_mean 0.000
_refine_ls_structure_factor_coef Fsqd
_refine_ls_weighting_details 'w=1/[\s^2^(Fo^2^)+(0.1123P)^2^+11.3540P] where P=(Fo^2^+2Fc^2^)/3'
_refine_ls_weighting_scheme calc
_refine_ls_wR_factor_gt 0.1619
_refine_ls_wR_factor_ref 0.1687
_reflns_Friedel_coverage 0.000
_reflns_number_gt 21537
_reflns_number_total 25580
_reflns_threshold_expression 'I > 2\s(I)'
_cod_data_source_file d0dt00568a2.cif
_cod_data_source_block Compound_4_sai-ir6_sq
_cod_depositor_comments 'Adding full bibliography for 7704075--7704080.cif.'
_cod_database_code 7704078
_shelx_shelxl_version_number 2018/3
_shelx_space_group_comment
;
The symmetry employed for this shelxl refinement is uniquely defined
by the following loop, which should always be used as a source of
symmetry information in preference to the above space-group names.
They are only intended as comments.
;
_reflns_odcompleteness_completeness 99.70
_reflns_odcompleteness_iscentric 1
_reflns_odcompleteness_theta 70.93
_olex2_refinement_description
;
1. Fixed Uiso
 At 1.2 times of:
  All C(H) groups
 At 1.5 times of:
  All C(H,H,H) groups
2. Restrained distances
 F2B-F5A = F1A-F6B
 2.1 with sigma of 0.02
 Cl1-C81 = Cl3-C81 = Cl2-C81
 1.75 with sigma of 0.02
3. Uiso/Uaniso restraints and constraints
Uanis(C8B) = Uanis(C9B) = Uanis(C10B) = Uanis(C11B) = Uanis(C12) = Uanis(C12B)
= Uanis(C13) = Uanis(C13B) = Uanis(C8) = Uanis(C9) = Uanis(C10) = Uanis(C11)
Uanis(F5A) = Uanis(P1A) = Uanis(F1A) = Uanis(F2A) = Uanis(F3A) = Uanis(F4A) =
Uanis(F6A) = Uanis(P1B) = Uanis(F2B) = Uanis(F3B) = Uanis(F4B) = Uanis(F6B)
Uanis(Cl2) = Uanis(C81) = Uanis(Cl3) = Uanis(Cl1)
4. Others
 Sof(C8B)=Sof(C13B)=Sof(H13B)=Sof(C12B)=Sof(H12B)=Sof(C11B)=Sof(H11B)=
 Sof(C10B)=Sof(H10B)=Sof(C9B)=Sof(H9B)=1-FVAR(1)
 Sof(C8)=Sof(C9)=Sof(H9)=Sof(C10)=Sof(H10)=Sof(C11)=Sof(H11)=Sof(C12)=Sof(H12)=
 Sof(C13)=Sof(H13)=FVAR(1)
 Sof(P1B)=Sof(F2B)=Sof(F3B)=Sof(F4B)=Sof(F6B)=1-FVAR(2)
 Sof(P1A)=Sof(F2A)=Sof(F3A)=Sof(F4A)=Sof(F6A)=FVAR(2)
 Fixed Sof: Cl1(0.25) Cl2(0.25) Cl3(0.25) C81(0.25) H81(0.25) O1(0.5) C82(0.5)
 C83(0.5) H83A(0.5) H83B(0.5) H83C(0.5) C84(0.5) H84A(0.5) H84B(0.5) H84C(0.5)
5.a Ternary CH refined with riding coordinates:
 C81(H81)
5.b Aromatic/amide H refined with riding coordinates:
 C2(H2), C3(H3), C4(H4), C5(H5), C9(H9), C10(H10), C11(H11), C12(H12),
 C13(H13), C13B(H13B), C12B(H12B), C11B(H11B), C10B(H10B), C9B(H9B), C16(H16),
 C17(H17), C18(H18), C19(H19), C22(H22), C23(H23), C24(H24), C25(H25), C29(H29),
  C30(H30), C31(H31), C32(H32), C36(H36), C37(H37), C38(H38), C39(H39),
 C40(H40), C43(H43), C44(H44), C45(H45), C46(H46), C49(H49), C50(H50), C51(H51),
  C52(H52), C55(H55), C56(H56), C57(H57), C58(H58), C62(H62), C63(H63),
 C64(H64), C65(H65), C66(H66), C69(H69), C70(H70), C71(H71), C72(H72), C75(H75),
  C76(H76), C77(H77), C78(H78), C2A(H2A), C3A(H3A), C4A(H4A), C5A(H5A),
 C9A(H9A), C10A(H10A), C11A(H11A), C12A(H12A), C13A(H13A), C16A(H16A),
 C17A(H17A), C18A(H18A), C19A(H19A), C22A(H22A), C23A(H23A), C24A(H24A),
 C25A(H25A), C29A(H29A), C30A(H30A), C31A(H31A), C32A(H32A), C36A(H36A),
 C37A(H37A), C38A(H38A), C39A(H39A), C40A(H40A), C43A(H43A), C44A(H44A),
 C45A(H45A), C46A(H46A), C49A(H49A), C50A(H50A), C51A(H51A), C52A(H52A),
 C55A(H55A), C56A(H56A), C57A(H57A), C58A(H58A), C62A(H62A), C63A(H63A),
 C64A(H64A), C65A(H65A), C66A(H66A), C69A(H69A), C70A(H70A), C71A(H71A),
 C72A(H72A), C75A(H75A), C76A(H76A), C77A(H77A), C78A(H78A)
5.c Fitted hexagon refined as free rotating group:
 C8(C9,C10,C11,C12,C13), C8B(C13B,C12B,C11B,C10B,C9B)
5.d Idealised Me refined as rotating group:
 C83(H83A,H83B,H83C), C84(H84A,H84B,H84C)
;
_olex2_submission_special_instructions 'No special instructions were received'
_oxdiff_exptl_absorpt_empirical_details
;
Empirical correction (ABSPACK) includes:
- Absorption correction using spherical harmonics
- Frame scaling
;
_oxdiff_exptl_absorpt_empirical_full_max 1.843
_oxdiff_exptl_absorpt_empirical_full_min 0.661

loop_
_space_group_symop_operation_xyz
'x, y, z'
'-x, -y, -z'

loop_
_atom_site_label
_atom_site_type_symbol
_atom_site_fract_x
_atom_site_fract_y
_atom_site_fract_z
_atom_site_U_iso_or_equiv
_atom_site_adp_type
_atom_site_occupancy
_atom_site_site_symmetry_order
_atom_site_calc_flag
_atom_site_refinement_flags_posn
_atom_site_refinement_flags_adp
_atom_site_refinement_flags_occupancy
_atom_site_disorder_assembly
_atom_site_disorder_group
Ir1 Ir 0.14668(2) 0.54878(2) 0.25392(2) 0.03025(8) Uani 1 1 d . . . . .
N1 N 0.2024(2) 0.6130(2) 0.1590(2) 0.0325(9) Uani 1 1 d . . . . .
N2 N 0.2855(3) 0.6951(3) 0.1077(3) 0.0414(10) Uani 1 1 d . . . . .
N3 N 0.0911(2) 0.4994(2) 0.3512(2) 0.0321(9) Uani 1 1 d . . . . .
N4 N -0.0237(2) 0.4908(2) 0.4030(2) 0.0344(9) Uani 1 1 d . . . . .
N5 N 0.2255(2) 0.4562(2) 0.2656(2) 0.0355(9) Uani 1 1 d . . . . .
N6 N 0.0768(2) 0.4775(2) 0.2326(2) 0.0335(9) Uani 1 1 d . . . . .
N7 N 0.0609(3) 0.3595(2) 0.2779(2) 0.0360(9) Uani 1 1 d . . . . .
C1 C 0.2157(3) 0.5919(3) 0.2916(3) 0.0326(10) Uani 1 1 d . . . . .
C2 C 0.2178(3) 0.5825(3) 0.3614(3) 0.0371(11) Uani 1 1 d . . . . .
H2 H 0.181685 0.556617 0.394182 0.044 Uiso 1 1 calc R . . . .
C3 C 0.2722(3) 0.6106(3) 0.3832(3) 0.0405(12) Uani 1 1 d . . . . .
H3 H 0.272285 0.603605 0.429933 0.049 Uiso 1 1 calc R . . . .
C4 C 0.3267(3) 0.6493(3) 0.3349(3) 0.0434(13) Uani 1 1 d . . . . .
H4 H 0.364393 0.666636 0.349905 0.052 Uiso 1 1 calc R . . . .
C5 C 0.3254(3) 0.6621(3) 0.2649(3) 0.0449(13) Uani 1 1 d . . . . .
H5 H 0.361400 0.688738 0.232516 0.054 Uiso 1 1 calc R . . . .
C6 C 0.2692(3) 0.6345(3) 0.2427(3) 0.0372(11) Uani 1 1 d . . . . .
C7 C 0.2558(3) 0.6471(3) 0.1706(3) 0.0366(11) Uani 1 1 d . . . . .
C8 C 0.3540(3) 0.7261(4) 0.1061(5) 0.0460(8) Uani 0.509(5) 1 d . . P A 1
C9 C 0.4269(4) 0.6881(3) 0.1120(5) 0.0460(8) Uani 0.509(5) 1 d G . P A 1
H9 H 0.432319 0.640090 0.119095 0.055 Uiso 0.509(5) 1 calc R . P A 1
C10 C 0.4917(3) 0.7218(4) 0.1073(5) 0.0460(8) Uani 0.509(5) 1 d G . P A 1
H10 H 0.540454 0.696340 0.111268 0.055 Uiso 0.509(5) 1 calc R . P A 1
C11 C 0.4836(3) 0.7935(4) 0.0967(5) 0.0460(8) Uani 0.509(5) 1 d G . P A 1
H11 H 0.526941 0.816040 0.093605 0.055 Uiso 0.509(5) 1 calc R . P A 1
C12 C 0.4107(4) 0.8315(3) 0.0908(5) 0.0460(8) Uani 0.509(5) 1 d G . P A 1
H12 H 0.405294 0.879489 0.083768 0.055 Uiso 0.509(5) 1 calc R . P A 1
C13 C 0.3459(3) 0.7978(4) 0.0955(5) 0.0460(8) Uani 0.509(5) 1 d G . P A 1
H13 H 0.297159 0.823239 0.091594 0.055 Uiso 0.509(5) 1 calc R . P A 1
C8B C 0.3178(4) 0.7598(3) 0.0959(5) 0.0460(8) Uani 0.491(5) 1 d . . P A 2
C13B C 0.3974(4) 0.7558(3) 0.0974(5) 0.0460(8) Uani 0.491(5) 1 d G . P A 2
H13B H 0.427861 0.712157 0.106556 0.055 Uiso 0.491(5) 1 calc R . P A 2
C12B C 0.4316(3) 0.8172(4) 0.0851(5) 0.0460(8) Uani 0.491(5) 1 d G . P A 2
H12B H 0.484827 0.814478 0.086138 0.055 Uiso 0.491(5) 1 calc R . P A 2
C11B C 0.3861(4) 0.8825(4) 0.0714(5) 0.0460(8) Uani 0.491(5) 1 d G . P A 2
H11B H 0.408923 0.923473 0.063227 0.055 Uiso 0.491(5) 1 calc R . P A 2
C10B C 0.3065(4) 0.8865(3) 0.0699(5) 0.0460(8) Uani 0.491(5) 1 d G . P A 2
H10B H 0.276054 0.930147 0.060734 0.055 Uiso 0.491(5) 1 calc R . P A 2
C9B C 0.2723(3) 0.8252(4) 0.0822(5) 0.0460(8) Uani 0.491(5) 1 d G . P A 2
H9B H 0.219087 0.827826 0.081152 0.055 Uiso 0.491(5) 1 calc R . P A 2
C14 C 0.2497(3) 0.6923(3) 0.0519(3) 0.0367(11) Uani 1 1 d . . . . .
C15 C 0.2583(3) 0.7351(3) -0.0242(3) 0.0406(12) Uani 1 1 d . . . . .
C16 C 0.3107(4) 0.7871(3) -0.0570(4) 0.0513(15) Uani 1 1 d . . . . .
H16 H 0.345149 0.792703 -0.028583 0.062 Uiso 1 1 calc R . . . .
C17 C 0.3116(4) 0.8296(4) -0.1300(4) 0.0566(17) Uani 1 1 d . . . . .
H17 H 0.347671 0.862429 -0.150929 0.068 Uiso 1 1 calc R . . . .
C18 C 0.2587(4) 0.8235(4) -0.1723(4) 0.0557(16) Uani 1 1 d . . . . .
H18 H 0.256728 0.854952 -0.221448 0.067 Uiso 1 1 calc R . . . .
C19 C 0.2089(4) 0.7711(3) -0.1423(3) 0.0478(14) Uani 1 1 d . . . . .
H19 H 0.175065 0.766355 -0.171775 0.057 Uiso 1 1 calc R . . . .
C20 C 0.2083(3) 0.7244(3) -0.0676(3) 0.0390(12) Uani 1 1 d . . . . .
C21 C 0.1581(3) 0.6662(3) -0.0356(3) 0.0373(11) Uani 1 1 d . . . . .
C22 C 0.1167(3) 0.6485(4) -0.0790(3) 0.0468(14) Uani 1 1 d . . . . .
H22 H 0.120839 0.674601 -0.128582 0.056 Uiso 1 1 calc R . . . .
C23 C 0.0703(4) 0.5936(4) -0.0498(3) 0.0508(15) Uani 1 1 d . . . . .
H23 H 0.042875 0.583241 -0.079529 0.061 Uiso 1 1 calc R . . . .
C24 C 0.0642(4) 0.5534(4) 0.0242(3) 0.0512(15) Uani 1 1 d . . . . .
H24 H 0.031990 0.516778 0.043988 0.061 Uiso 1 1 calc R . . . .
C25 C 0.1058(3) 0.5681(3) 0.0680(3) 0.0438(13) Uani 1 1 d . . . . .
H25 H 0.102891 0.539808 0.117501 0.053 Uiso 1 1 calc R . . . .
C26 C 0.1526(3) 0.6248(3) 0.0396(3) 0.0359(11) Uani 1 1 d . . . . .
C27 C 0.1980(3) 0.6416(3) 0.0838(3) 0.0323(10) Uani 1 1 d . . . . .
C28 C 0.0646(3) 0.6320(3) 0.2431(3) 0.0334(10) Uani 1 1 d . . . . .
C29 C 0.0604(3) 0.7056(3) 0.1918(3) 0.0345(11) Uani 1 1 d . . . . .
H29 H 0.099740 0.721613 0.158915 0.041 Uiso 1 1 calc R . . . .
C30 C -0.0024(3) 0.7556(3) 0.1892(3) 0.0401(12) Uani 1 1 d . . . . .
H30 H -0.004669 0.804530 0.154237 0.048 Uiso 1 1 calc R . . . .
C31 C -0.0613(3) 0.7331(3) 0.2381(3) 0.0423(12) Uani 1 1 d . . . . .
H31 H -0.103097 0.766637 0.235886 0.051 Uiso 1 1 calc R . . . .
C32 C -0.0577(3) 0.6599(3) 0.2906(3) 0.0399(12) Uani 1 1 d . . . . .
H32 H -0.096879 0.644412 0.323834 0.048 Uiso 1 1 calc R . . . .
C33 C 0.0044(3) 0.6103(3) 0.2931(3) 0.0351(11) Uani 1 1 d . . . . .
C34 C 0.0198(3) 0.5345(3) 0.3479(3) 0.0339(10) Uani 1 1 d . . . . .
C35 C -0.1064(3) 0.5042(3) 0.4007(3) 0.0348(10) Uani 1 1 d . . . . .
C36 C -0.1452(3) 0.4864(3) 0.3570(3) 0.0372(11) Uani 1 1 d . . . . .
H36 H -0.118123 0.464675 0.331631 0.045 Uiso 1 1 calc R . . . .
C37 C -0.2241(3) 0.5009(3) 0.3514(3) 0.0439(13) Uani 1 1 d . . . . .
H37 H -0.250513 0.489632 0.321782 0.053 Uiso 1 1 calc R . . . .
C38 C -0.2641(3) 0.5326(3) 0.3902(3) 0.0461(13) Uani 1 1 d . . . . .
H38 H -0.317433 0.541344 0.387278 0.055 Uiso 1 1 calc R . . . .
C39 C -0.2250(3) 0.5514(3) 0.4334(3) 0.0437(12) Uani 1 1 d . . . . .
H39 H -0.252108 0.573388 0.458448 0.052 Uiso 1 1 calc R . . . .
C40 C -0.1458(3) 0.5372(3) 0.4389(3) 0.0379(11) Uani 1 1 d . . . . .
H40 H -0.119096 0.549451 0.467666 0.045 Uiso 1 1 calc R . . . .
C41 C 0.0222(3) 0.4242(3) 0.4439(3) 0.0339(10) Uani 1 1 d . . . . .
C42 C 0.0036(3) 0.3594(3) 0.5074(3) 0.0374(11) Uani 1 1 d . . . . .
C43 C -0.0687(4) 0.3506(3) 0.5403(3) 0.0445(13) Uani 1 1 d . . . . .
H43 H -0.108239 0.389358 0.522180 0.053 Uiso 1 1 calc R . . . .
C44 C -0.0818(4) 0.2858(4) 0.5986(3) 0.0496(14) Uani 1 1 d . . . . .
H44 H -0.129836 0.281317 0.619968 0.060 Uiso 1 1 calc R . . . .
C45 C -0.0239(4) 0.2265(3) 0.6263(3) 0.0526(15) Uani 1 1 d . . . . .
H45 H -0.033662 0.182218 0.665096 0.063 Uiso 1 1 calc R . . . .
C46 C 0.0479(4) 0.2339(3) 0.5960(3) 0.0475(14) Uani 1 1 d . . . . .
H46 H 0.086285 0.194132 0.614745 0.057 Uiso 1 1 calc R . . . .
C47 C 0.0649(4) 0.3007(3) 0.5369(3) 0.0407(12) Uani 1 1 d . . . . .
C48 C 0.1420(3) 0.3110(3) 0.5089(3) 0.0387(12) Uani 1 1 d . . . . .
C49 C 0.2075(4) 0.2574(3) 0.5432(3) 0.0464(13) Uani 1 1 d . . . . .
H49 H 0.199644 0.212617 0.582236 0.056 Uiso 1 1 calc R . . . .
C50 C 0.2802(4) 0.2702(3) 0.5204(3) 0.0500(14) Uani 1 1 d . . . . .
H50 H 0.320836 0.233442 0.542821 0.060 Uiso 1 1 calc R . . . .
C51 C 0.2952(4) 0.3379(3) 0.4634(3) 0.0443(13) Uani 1 1 d . . . . .
H51 H 0.345515 0.347010 0.449671 0.053 Uiso 1 1 calc R . . . .
C52 C 0.2347(3) 0.3907(3) 0.4280(3) 0.0397(12) Uani 1 1 d . . . . .
H52 H 0.244411 0.435697 0.390268 0.048 Uiso 1 1 calc R . . . .
C53 C 0.1585(3) 0.3778(3) 0.4481(3) 0.0356(11) Uani 1 1 d . . . . .
C54 C 0.0931(3) 0.4307(3) 0.4130(3) 0.0334(10) Uani 1 1 d . . . . .
C55 C 0.3026(3) 0.4526(3) 0.2674(3) 0.0422(12) Uani 1 1 d . . . . .
H55 H 0.323992 0.495465 0.254935 0.051 Uiso 1 1 calc R . . . .
C56 C 0.3509(3) 0.3887(3) 0.2868(4) 0.0463(13) Uani 1 1 d . . . . .
H56 H 0.403945 0.388257 0.287068 0.056 Uiso 1 1 calc R . . . .
C57 C 0.3185(4) 0.3246(4) 0.3060(4) 0.0526(15) Uani 1 1 d . . . . .
H57 H 0.349871 0.279956 0.322303 0.063 Uiso 1 1 calc R . . . .
C58 C 0.2399(3) 0.3269(3) 0.3010(4) 0.0462(13) Uani 1 1 d . . . . .
H58 H 0.217984 0.284704 0.311764 0.055 Uiso 1 1 calc R . . . .
C59 C 0.1943(3) 0.3940(3) 0.2795(3) 0.0352(11) Uani 1 1 d . . . . .
C60 C 0.1115(3) 0.4084(3) 0.2657(3) 0.0321(10) Uani 1 1 d . . . . .
C61 C 0.0736(3) 0.2802(3) 0.3215(3) 0.0353(11) Uani 1 1 d . . . . .
C62 C 0.0909(3) 0.2360(3) 0.2894(3) 0.0426(12) Uani 1 1 d . . . . .
H62 H 0.100203 0.256116 0.240487 0.051 Uiso 1 1 calc R . . . .
C63 C 0.0939(3) 0.1606(3) 0.3321(4) 0.0515(15) Uani 1 1 d . . . . .
H63 H 0.105389 0.129518 0.311698 0.062 Uiso 1 1 calc R . . . .
C64 C 0.0797(3) 0.1311(3) 0.4054(4) 0.0523(16) Uani 1 1 d . . . . .
H64 H 0.080261 0.080570 0.433308 0.063 Uiso 1 1 calc R . . . .
C65 C 0.0650(4) 0.1755(3) 0.4365(3) 0.0479(14) Uani 1 1 d . . . . .
H65 H 0.057230 0.155312 0.485676 0.057 Uiso 1 1 calc R . . . .
C66 C 0.0616(3) 0.2518(3) 0.3942(3) 0.0401(12) Uani 1 1 d . . . . .
H66 H 0.051388 0.282690 0.414773 0.048 Uiso 1 1 calc R . . . .
C67 C -0.0099(3) 0.3996(3) 0.2507(3) 0.0345(10) Uani 1 1 d . . . . .
C68 C -0.0830(3) 0.3756(3) 0.2508(3) 0.0350(11) Uani 1 1 d . . . . .
C69 C -0.0971(3) 0.3014(3) 0.2829(3) 0.0393(12) Uani 1 1 d . . . . .
H69 H -0.057403 0.263931 0.306165 0.047 Uiso 1 1 calc R . . . .
C70 C -0.1704(3) 0.2843(3) 0.2798(3) 0.0438(13) Uani 1 1 d . . . . .
H70 H -0.179366 0.235467 0.300812 0.053 Uiso 1 1 calc R . . . .
C71 C -0.2304(3) 0.3404(4) 0.2453(4) 0.0509(15) Uani 1 1 d . . . . .
H71 H -0.279037 0.328685 0.242745 0.061 Uiso 1 1 calc R . . . .
C72 C -0.2178(3) 0.4124(3) 0.2151(3) 0.0442(13) Uani 1 1 d . . . . .
H72 H -0.258649 0.448998 0.193156 0.053 Uiso 1 1 calc R . . . .
C73 C -0.1445(3) 0.4325(3) 0.2165(3) 0.0362(11) Uani 1 1 d . . . . .
C74 C -0.1329(3) 0.5104(3) 0.1820(3) 0.0372(11) Uani 1 1 d . . . . .
C75 C -0.1936(3) 0.5677(3) 0.1469(3) 0.0455(13) Uani 1 1 d . . . . .
H75 H -0.242543 0.555704 0.145761 0.055 Uiso 1 1 calc R . . . .
C76 C -0.1819(4) 0.6404(4) 0.1144(4) 0.0541(15) Uani 1 1 d . . . . .
H76 H -0.222613 0.677105 0.092114 0.065 Uiso 1 1 calc R . . . .
C77 C -0.1094(4) 0.6586(3) 0.1151(4) 0.0514(15) Uani 1 1 d . . . . .
H77 H -0.101597 0.707854 0.092551 0.062 Uiso 1 1 calc R . . . .
C78 C -0.0491(3) 0.6064(3) 0.1481(3) 0.0424(12) Uani 1 1 d . . . . .
H78 H -0.000618 0.620208 0.146932 0.051 Uiso 1 1 calc R . . . .
C79 C -0.0592(3) 0.5312(3) 0.1841(3) 0.0369(11) Uani 1 1 d . . . . .
C80 C 0.0012(3) 0.4728(3) 0.2218(3) 0.0324(10) Uani 1 1 d . . . . .
Ir1A Ir 0.66243(2) 0.05942(2) 0.72118(2) 0.03291(8) Uani 1 1 d . . . . .
N1A N 0.6020(2) 0.1643(3) 0.6773(2) 0.0352(9) Uani 1 1 d . . . . .
N2A N 0.4936(2) 0.2326(2) 0.6782(2) 0.0354(9) Uani 1 1 d . . . . .
N3A N 0.7214(2) -0.0446(3) 0.7820(2) 0.0384(10) Uani 1 1 d . . . . .
N4A N 0.8241(2) -0.1116(3) 0.8486(2) 0.0424(11) Uani 1 1 d . . . . .
N5A N 0.7378(2) 0.0627(2) 0.6356(2) 0.0339(9) Uani 1 1 d . . . . .
N6A N 0.5840(2) 0.0541(2) 0.6394(2) 0.0316(8) Uani 1 1 d . . . . .
N7A N 0.5753(2) 0.0918(2) 0.5220(2) 0.0316(9) Uani 1 1 d . . . . .
C1A C 0.5909(3) 0.0481(3) 0.8021(3) 0.0362(11) Uani 1 1 d . . . . .
C2A C 0.5875(4) -0.0150(4) 0.8682(3) 0.0457(13) Uani 1 1 d . . . . .
H2A H 0.625115 -0.054902 0.880000 0.055 Uiso 1 1 calc R . . . .
C3A C 0.5290(4) -0.0195(4) 0.9168(3) 0.0483(14) Uani 1 1 d . . . . .
H3A H 0.528346 -0.061943 0.960449 0.058 Uiso 1 1 calc R . . . .
C4A C 0.4714(3) 0.0397(4) 0.9002(3) 0.0439(13) Uani 1 1 d . . . . .
H4A H 0.432217 0.036172 0.932566 0.053 Uiso 1 1 calc R . . . .
C5A C 0.4727(3) 0.1032(3) 0.8359(3) 0.0404(12) Uani 1 1 d . . . . .
H5A H 0.434581 0.142599 0.825026 0.048 Uiso 1 1 calc R . . . .
C6A C 0.5316(3) 0.1082(3) 0.7870(3) 0.0369(11) Uani 1 1 d . . . . .
C7A C 0.5397(3) 0.1685(3) 0.7159(3) 0.0360(11) Uani 1 1 d . . . . .
C8A C 0.4211(3) 0.2527(3) 0.7036(3) 0.0391(12) Uani 1 1 d . . . . .
C9A C 0.4174(3) 0.2969(4) 0.7358(3) 0.0485(14) Uani 1 1 d . . . . .
H9A H 0.461354 0.314779 0.740391 0.058 Uiso 1 1 calc R . . . .
C10A C 0.3475(4) 0.3146(5) 0.7614(4) 0.0611(18) Uani 1 1 d . . . . .
H10A H 0.344298 0.344437 0.783327 0.073 Uiso 1 1 calc R . . . .
C11A C 0.2825(4) 0.2873(5) 0.7540(4) 0.0621(19) Uani 1 1 d . . . . .
H11A H 0.235625 0.298822 0.771163 0.075 Uiso 1 1 calc R . . . .
C12A C 0.2864(3) 0.2436(4) 0.7216(4) 0.0572(17) Uani 1 1 d . . . . .
H12A H 0.242335 0.225948 0.716873 0.069 Uiso 1 1 calc R . . . .
C13A C 0.3562(3) 0.2254(4) 0.6957(3) 0.0450(13) Uani 1 1 d . . . . .
H13A H 0.359240 0.195811 0.673587 0.054 Uiso 1 1 calc R . . . .
C14A C 0.5276(3) 0.2717(3) 0.6122(3) 0.0359(11) Uani 1 1 d . . . . .
C15A C 0.5026(3) 0.3414(3) 0.5519(3) 0.0376(11) Uani 1 1 d . . . . .
C16A C 0.4338(3) 0.3872(3) 0.5492(3) 0.0433(12) Uani 1 1 d . . . . .
H16A H 0.402117 0.372786 0.588933 0.052 Uiso 1 1 calc R . . . .
C17A C 0.4135(3) 0.4523(3) 0.4886(4) 0.0486(14) Uani 1 1 d . . . . .
H17A H 0.368338 0.481647 0.487828 0.058 Uiso 1 1 calc R . . . .
C18A C 0.4598(4) 0.4745(4) 0.4288(4) 0.0532(15) Uani 1 1 d . . . . .
H18A H 0.445027 0.518290 0.387663 0.064 Uiso 1 1 calc R . . . .
C19A C 0.5277(4) 0.4321(3) 0.4299(4) 0.0492(14) Uani 1 1 d . . . . .
H19A H 0.558641 0.448009 0.389596 0.059 Uiso 1 1 calc R . . . .
C20A C 0.5509(3) 0.3654(3) 0.4906(3) 0.0380(11) Uani 1 1 d . . . . .
C21A C 0.6261(3) 0.3232(3) 0.4935(3) 0.0383(11) Uani 1 1 d . . . . .
C22A C 0.6768(4) 0.3477(3) 0.4354(3) 0.0459(13) Uani 1 1 d . . . . .
H22A H 0.660466 0.388579 0.392359 0.055 Uiso 1 1 calc R . . . .
C23A C 0.7501(4) 0.3126(3) 0.4410(3) 0.0460(13) Uani 1 1 d . . . . .
H23A H 0.781811 0.328445 0.401222 0.055 Uiso 1 1 calc R . . . .
C24A C 0.7774(3) 0.2532(3) 0.5060(3) 0.0448(13) Uani 1 1 d . . . . .
H24A H 0.828263 0.231933 0.510578 0.054 Uiso 1 1 calc R . . . .
C25A C 0.7282(3) 0.2266(3) 0.5632(3) 0.0382(11) Uani 1 1 d . . . . .
H25A H 0.746241 0.187306 0.606687 0.046 Uiso 1 1 calc R . . . .
C26A C 0.6506(3) 0.2582(3) 0.5566(3) 0.0347(11) Uani 1 1 d . . . . .
C27A C 0.5964(3) 0.2299(3) 0.6135(3) 0.0347(11) Uani 1 1 d . . . . .
C28A C 0.7411(3) 0.0832(3) 0.7684(3) 0.0395(12) Uani 1 1 d . . . . .
C29A C 0.7499(3) 0.1544(4) 0.7578(3) 0.0452(13) Uani 1 1 d . . . . .
H29A H 0.712652 0.193549 0.731849 0.054 Uiso 1 1 calc R . . . .
C30A C 0.8127(4) 0.1665(4) 0.7852(4) 0.0562(16) Uani 1 1 d . . . . .
H30A H 0.818133 0.213868 0.776324 0.067 Uiso 1 1 calc R . . . .
C31A C 0.8676(4) 0.1094(4) 0.8256(4) 0.0606(18) Uani 1 1 d . . . . .
H31A H 0.908944 0.118377 0.844636 0.073 Uiso 1 1 calc R . . . .
C32A C 0.8620(3) 0.0381(4) 0.8383(4) 0.0543(16) Uani 1 1 d . . . . .
H32A H 0.899152 -0.000272 0.865859 0.065 Uiso 1 1 calc R . . . .
C33A C 0.7997(3) 0.0251(4) 0.8093(3) 0.0441(13) Uani 1 1 d . . . . .
C34A C 0.7849(3) -0.0433(3) 0.8138(3) 0.0422(12) Uani 1 1 d . . . . .
C35A C 0.8991(3) -0.1283(4) 0.8819(3) 0.0471(14) Uani 1 1 d . . . . .
C36A C 0.9632(3) -0.1184(4) 0.8394(4) 0.0534(16) Uani 1 1 d . . . . .
H36A H 0.958085 -0.101201 0.790374 0.064 Uiso 1 1 calc R . . . .
C37A C 1.0356(4) -0.1345(4) 0.8708(5) 0.066(2) Uani 1 1 d . . . . .
H37A H 1.079281 -0.127881 0.842679 0.079 Uiso 1 1 calc R . . . .
C38A C 1.0423(4) -0.1600(4) 0.9426(4) 0.067(2) Uani 1 1 d . . . . .
H38A H 1.090816 -0.171480 0.963583 0.080 Uiso 1 1 calc R . . . .
C39A C 0.9783(4) -0.1690(5) 0.9845(4) 0.068(2) Uani 1 1 d . . . . .
H39A H 0.983818 -0.185618 1.033420 0.082 Uiso 1 1 calc R . . . .
C40A C 0.9052(4) -0.1535(4) 0.9546(3) 0.0552(16) Uani 1 1 d . . . . .
H40A H 0.861637 -0.160053 0.982958 0.066 Uiso 1 1 calc R . . . .
C41A C 0.7828(3) -0.1600(3) 0.8402(3) 0.0431(13) Uani 1 1 d . . . . .
C42A C 0.7977(3) -0.2376(3) 0.8670(3) 0.0473(14) Uani 1 1 d . . . . .
C43A C 0.8629(4) -0.2821(4) 0.9096(4) 0.065(2) Uani 1 1 d . . . . .
H43A H 0.900050 -0.261052 0.920754 0.078 Uiso 1 1 calc R . . . .
C44A C 0.8707(5) -0.3577(5) 0.9343(5) 0.080(3) Uani 1 1 d . . . . .
H44A H 0.912241 -0.387218 0.963816 0.096 Uiso 1 1 calc R . . . .
C45A C 0.8171(5) -0.3900(5) 0.9156(6) 0.090(3) Uani 1 1 d . . . . .
H45A H 0.823550 -0.440368 0.931781 0.108 Uiso 1 1 calc R . . . .
C46A C 0.7547(5) -0.3465(4) 0.8731(5) 0.075(2) Uani 1 1 d . . . . .
H46A H 0.720073 -0.367962 0.859556 0.090 Uiso 1 1 calc R . . . .
C47A C 0.7421(4) -0.2711(4) 0.8499(4) 0.0577(17) Uani 1 1 d . . . . .
C48A C 0.6711(4) -0.2275(4) 0.8113(4) 0.0509(14) Uani 1 1 d . . . . .
C49A C 0.6116(4) -0.2609(4) 0.8028(4) 0.0594(17) Uani 1 1 d . . . . .
H49A H 0.618387 -0.311370 0.819126 0.071 Uiso 1 1 calc R . . . .
C50A C 0.5418(4) -0.2199(4) 0.7702(4) 0.0565(16) Uani 1 1 d . . . . .
H50A H 0.503312 -0.243033 0.763761 0.068 Uiso 1 1 calc R . . . .
C51A C 0.5299(3) -0.1455(3) 0.7476(4) 0.0480(14) Uani 1 1 d . . . . .
H51A H 0.483067 -0.118511 0.726946 0.058 Uiso 1 1 calc R . . . .
C52A C 0.5879(3) -0.1114(3) 0.7558(3) 0.0412(12) Uani 1 1 d . . . . .
H52A H 0.579508 -0.061216 0.740859 0.049 Uiso 1 1 calc R . . . .
C53A C 0.6598(3) -0.1512(3) 0.7864(3) 0.0419(12) Uani 1 1 d . . . . .
C54A C 0.7183(3) -0.1182(3) 0.8002(3) 0.0388(12) Uani 1 1 d . . . . .
C55A C 0.8157(3) 0.0564(3) 0.6408(3) 0.0395(12) Uani 1 1 d . . . . .
H55A H 0.837253 0.052085 0.681990 0.047 Uiso 1 1 calc R . . . .
C56A C 0.8639(3) 0.0562(3) 0.5870(3) 0.0423(12) Uani 1 1 d . . . . .
H56A H 0.916923 0.052847 0.591568 0.051 Uiso 1 1 calc R . . . .
C57A C 0.8319(3) 0.0612(3) 0.5260(3) 0.0414(12) Uani 1 1 d . . . . .
H57A H 0.862953 0.062064 0.488738 0.050 Uiso 1 1 calc R . . . .
C58A C 0.7524(3) 0.0649(3) 0.5219(3) 0.0392(11) Uani 1 1 d . . . . .
H58A H 0.729598 0.066387 0.482567 0.047 Uiso 1 1 calc R . . . .
C59A C 0.7078(3) 0.0664(3) 0.5771(3) 0.0342(10) Uani 1 1 d . . . . .
C60A C 0.6231(3) 0.0713(3) 0.5784(3) 0.0312(10) Uani 1 1 d . . . . .
C61A C 0.5963(3) 0.1305(3) 0.4476(3) 0.0315(10) Uani 1 1 d . . . . .
C62A C 0.6186(3) 0.0922(3) 0.4104(3) 0.0368(11) Uani 1 1 d . . . . .
H62A H 0.619803 0.041364 0.432884 0.044 Uiso 1 1 calc R . . . .
C63A C 0.6393(3) 0.1298(3) 0.3392(3) 0.0405(12) Uani 1 1 d . . . . .
H63A H 0.655706 0.104409 0.313793 0.049 Uiso 1 1 calc R . . . .
C64A C 0.6354(4) 0.2059(3) 0.3060(3) 0.0474(14) Uani 1 1 d . . . . .
H64A H 0.649151 0.231454 0.258178 0.057 Uiso 1 1 calc R . . . .
C65A C 0.6110(4) 0.2440(3) 0.3440(3) 0.0477(14) Uani 1 1 d . . . . .
H65A H 0.607782 0.294991 0.321313 0.057 Uiso 1 1 calc R . . . .
C66A C 0.5916(3) 0.2063(3) 0.4154(3) 0.0370(11) Uani 1 1 d . . . . .
H66A H 0.575747 0.231294 0.441239 0.044 Uiso 1 1 calc R . . . .
C67A C 0.5012(3) 0.0869(3) 0.5473(3) 0.0314(10) Uani 1 1 d . . . . .
C68A C 0.4297(3) 0.0992(3) 0.5098(3) 0.0309(10) Uani 1 1 d . . . . .
C69A C 0.4251(3) 0.1156(3) 0.4381(3) 0.0381(11) Uani 1 1 d . . . . .
H69A H 0.469705 0.120578 0.411264 0.046 Uiso 1 1 calc R . . . .
C70A C 0.3547(3) 0.1245(3) 0.4064(3) 0.0416(12) Uani 1 1 d . . . . .
H70A H 0.352192 0.134517 0.358773 0.050 Uiso 1 1 calc R . . . .
C71A C 0.2887(3) 0.1184(3) 0.4457(3) 0.0419(12) Uani 1 1 d . . . . .
H71A H 0.241427 0.125342 0.424108 0.050 Uiso 1 1 calc R . . . .
C72A C 0.2919(3) 0.1022(3) 0.5163(3) 0.0394(12) Uani 1 1 d . . . . .
H72A H 0.246493 0.098514 0.541860 0.047 Uiso 1 1 calc R . . . .
C73A C 0.3626(3) 0.0909(3) 0.5510(3) 0.0338(10) Uani 1 1 d . . . . .
C74A C 0.3662(3) 0.0673(3) 0.6280(3) 0.0337(10) Uani 1 1 d . . . . .
C75A C 0.2995(3) 0.0548(3) 0.6703(3) 0.0398(12) Uani 1 1 d . . . . .
H75A H 0.251833 0.065375 0.647938 0.048 Uiso 1 1 calc R . . . .
C76A C 0.3025(3) 0.0279(3) 0.7422(3) 0.0430(13) Uani 1 1 d . . . . .
H76A H 0.257122 0.021964 0.767993 0.052 Uiso 1 1 calc R . . . .
C77A C 0.3726(3) 0.0090(3) 0.7778(3) 0.0405(12) Uani 1 1 d . . . . .
H77A H 0.374112 -0.010696 0.827413 0.049 Uiso 1 1 calc R . . . .
C78A C 0.4402(3) 0.0195(3) 0.7394(3) 0.0369(11) Uani 1 1 d . . . . .
H78A H 0.487025 0.006418 0.763508 0.044 Uiso 1 1 calc R . . . .
C79A C 0.4387(3) 0.0498(3) 0.6639(3) 0.0334(10) Uani 1 1 d . . . . .
C80A C 0.5074(3) 0.0628(3) 0.6208(3) 0.0313(10) Uani 1 1 d . . . . .
P1B P 0.5428(4) 0.5421(5) 0.2079(4) 0.0918(7) Uani 0.417(4) 1 d . . P B 2
P1A P 0.5545(3) 0.4916(4) 0.2243(3) 0.0918(7) Uani 0.583(4) 1 d . . P B 1
F1A F 0.5083(3) 0.5506(3) 0.2588(3) 0.0918(7) Uani 1 1 d D . . . .
F2B F 0.5481(7) 0.6304(7) 0.1608(7) 0.0918(7) Uani 0.417(4) 1 d D . P B 2
F2A F 0.4800(5) 0.5001(6) 0.1828(5) 0.0918(7) Uani 0.583(4) 1 d . . P B 1
F3B F 0.6140(8) 0.5285(9) 0.2534(7) 0.0918(7) Uani 0.417(4) 1 d . . P B 2
F3A F 0.5259(5) 0.4219(6) 0.2951(5) 0.0918(7) Uani 0.583(4) 1 d . . P B 1
F4A F 0.5963(5) 0.4369(6) 0.1969(5) 0.0918(7) Uani 0.583(4) 1 d . . P B 1
F4B F 0.4672(7) 0.5593(9) 0.1637(7) 0.0918(7) Uani 0.417(4) 1 d . . P B 2
F5A F 0.5890(3) 0.5445(3) 0.1559(3) 0.0918(7) Uani 1 1 d D . . . .
F6A F 0.6295(5) 0.4801(7) 0.2687(5) 0.0918(7) Uani 0.583(4) 1 d . . P B 1
F6B F 0.5278(8) 0.4528(8) 0.2597(8) 0.0918(7) Uani 0.417(4) 1 d D . P B 2
P1 P 1.09876(8) -0.02052(9) 0.65190(8) 0.0449(3) Uani 1 1 d . . . . .
F1 F 1.1152(2) 0.0630(2) 0.6119(2) 0.0565(9) Uani 1 1 d . . . . .
F2 F 1.0208(2) 0.0037(3) 0.6811(2) 0.0694(12) Uani 1 1 d . . . . .
F3 F 1.0533(2) -0.0066(2) 0.5816(2) 0.0570(9) Uani 1 1 d . . . . .
F4 F 1.0810(3) -0.1028(3) 0.6933(3) 0.0859(15) Uani 1 1 d . . . . .
F5 F 1.1775(2) -0.0429(3) 0.6227(3) 0.0707(12) Uani 1 1 d . . . . .
F6 F 1.1437(2) -0.0324(3) 0.7213(2) 0.0677(11) Uani 1 1 d . . . . .
Cl1 Cl 0.5903(6) 0.3557(5) 0.0989(4) 0.0814(14) Uani 0.25 1 d D . P . .
Cl2 Cl 0.5784(6) 0.4767(5) -0.0427(4) 0.0814(14) Uani 0.25 1 d D . P . .
Cl3 Cl 0.6959(6) 0.4614(5) 0.0445(4) 0.0814(14) Uani 0.25 1 d D . P . .
C81 C 0.6037(13) 0.4462(12) 0.0452(10) 0.0814(14) Uani 0.25 1 d D . P . .
H81 H 0.571595 0.476251 0.063024 0.098 Uiso 0.25 1 calc R . P . .
O1 O 0.6527(5) 0.7836(5) -0.0144(6) 0.059(2) Uani 0.5 1 d . . P . .
C82 C 0.6139(7) 0.7481(8) -0.0240(6) 0.051(3) Uani 0.5 1 d . . P . .
C83 C 0.6377(7) 0.6678(6) -0.0009(5) 0.044(3) Uani 0.5 1 d . . P . .
H83A H 0.692374 0.656923 0.006242 0.066 Uiso 0.5 1 calc GR . P . .
H83B H 0.623124 0.656743 -0.037427 0.066 Uiso 0.5 1 calc GR . P . .
H83C H 0.612637 0.638640 0.043037 0.066 Uiso 0.5 1 calc GR . P . .
C84 C 0.5322(6) 0.7792(6) -0.0554(5) 0.037(2) Uani 0.5 1 d . . P . .
H84A H 0.516911 0.824551 -0.054082 0.056 Uiso 0.5 1 calc GR . P . .
H84B H 0.497224 0.744588 -0.027623 0.056 Uiso 0.5 1 calc GR . P . .
H84C H 0.531492 0.787901 -0.104110 0.056 Uiso 0.5 1 calc GR . P . .

loop_
_atom_site_aniso_label
_atom_site_aniso_U_11
_atom_site_aniso_U_22
_atom_site_aniso_U_33
_atom_site_aniso_U_23
_atom_site_aniso_U_13
_atom_site_aniso_U_12
Ir1 0.02669(12) 0.02954(12) 0.03421(13) -0.01303(9) -0.00116(8) -0.00984(8)
N1 0.034(2) 0.027(2) 0.041(2) -0.0178(18) 0.0007(17) -0.0121(16)
N2 0.035(2) 0.047(3) 0.043(3) -0.020(2) 0.0056(19) -0.018(2)
N3 0.031(2) 0.028(2) 0.033(2) -0.0110(17) -0.0039(17) -0.0043(16)
N4 0.030(2) 0.036(2) 0.034(2) -0.0118(18) 0.0003(17) -0.0119(17)
N5 0.029(2) 0.035(2) 0.044(2) -0.0175(19) -0.0005(18) -0.0107(17)
N6 0.032(2) 0.033(2) 0.034(2) -0.0127(18) -0.0045(17) -0.0095(17)
N7 0.036(2) 0.033(2) 0.040(2) -0.0154(19) 0.0018(18) -0.0127(18)
C1 0.028(2) 0.032(2) 0.039(3) -0.017(2) -0.006(2) -0.0036(19)
C2 0.033(3) 0.034(3) 0.044(3) -0.017(2) -0.002(2) -0.008(2)
C3 0.038(3) 0.041(3) 0.046(3) -0.022(2) -0.007(2) -0.005(2)
C4 0.035(3) 0.045(3) 0.056(3) -0.027(3) -0.005(2) -0.011(2)
C5 0.037(3) 0.053(3) 0.050(3) -0.025(3) 0.001(2) -0.022(3)
C6 0.031(3) 0.040(3) 0.047(3) -0.025(2) 0.000(2) -0.012(2)
C7 0.030(2) 0.039(3) 0.042(3) -0.018(2) 0.002(2) -0.011(2)
C8 0.0403(19) 0.048(2) 0.0533(19) -0.0245(16) 0.0062(15) -0.0175(14)
C9 0.0403(19) 0.048(2) 0.0533(19) -0.0245(16) 0.0062(15) -0.0175(14)
C10 0.0403(19) 0.048(2) 0.0533(19) -0.0245(16) 0.0062(15) -0.0175(14)
C11 0.0403(19) 0.048(2) 0.0533(19) -0.0245(16) 0.0062(15) -0.0175(14)
C12 0.0403(19) 0.048(2) 0.0533(19) -0.0245(16) 0.0062(15) -0.0175(14)
C13 0.0403(19) 0.048(2) 0.0533(19) -0.0245(16) 0.0062(15) -0.0175(14)
C8B 0.0403(19) 0.048(2) 0.0533(19) -0.0245(16) 0.0062(15) -0.0175(14)
C13B 0.0403(19) 0.048(2) 0.0533(19) -0.0245(16) 0.0062(15) -0.0175(14)
C12B 0.0403(19) 0.048(2) 0.0533(19) -0.0245(16) 0.0062(15) -0.0175(14)
C11B 0.0403(19) 0.048(2) 0.0533(19) -0.0245(16) 0.0062(15) -0.0175(14)
C10B 0.0403(19) 0.048(2) 0.0533(19) -0.0245(16) 0.0062(15) -0.0175(14)
C9B 0.0403(19) 0.048(2) 0.0533(19) -0.0245(16) 0.0062(15) -0.0175(14)
C14 0.032(3) 0.036(3) 0.042(3) -0.017(2) 0.005(2) -0.013(2)
C15 0.037(3) 0.036(3) 0.046(3) -0.017(2) 0.008(2) -0.010(2)
C16 0.056(4) 0.046(3) 0.053(4) -0.022(3) 0.016(3) -0.023(3)
C17 0.066(4) 0.048(3) 0.059(4) -0.025(3) 0.025(3) -0.025(3)
C18 0.064(4) 0.047(3) 0.045(3) -0.013(3) 0.019(3) -0.013(3)
C19 0.052(3) 0.046(3) 0.038(3) -0.015(3) 0.006(3) -0.007(3)
C20 0.035(3) 0.037(3) 0.040(3) -0.014(2) 0.009(2) -0.006(2)
C21 0.032(3) 0.038(3) 0.041(3) -0.018(2) 0.002(2) -0.006(2)
C22 0.035(3) 0.062(4) 0.039(3) -0.019(3) 0.005(2) -0.015(3)
C23 0.046(3) 0.067(4) 0.047(3) -0.029(3) 0.000(3) -0.020(3)
C24 0.045(3) 0.060(4) 0.049(3) -0.020(3) -0.005(3) -0.028(3)
C25 0.047(3) 0.044(3) 0.037(3) -0.013(2) 0.000(2) -0.020(3)
C26 0.028(2) 0.038(3) 0.042(3) -0.019(2) 0.001(2) -0.008(2)
C27 0.025(2) 0.028(2) 0.041(3) -0.013(2) 0.0004(19) -0.0081(18)
C28 0.025(2) 0.036(3) 0.042(3) -0.020(2) -0.003(2) -0.0055(19)
C29 0.030(2) 0.032(2) 0.038(3) -0.012(2) -0.002(2) -0.010(2)
C30 0.043(3) 0.033(3) 0.042(3) -0.014(2) -0.004(2) -0.013(2)
C31 0.037(3) 0.034(3) 0.052(3) -0.016(2) -0.001(2) -0.005(2)
C32 0.031(3) 0.038(3) 0.044(3) -0.013(2) -0.001(2) -0.010(2)
C33 0.030(2) 0.038(3) 0.038(3) -0.016(2) -0.001(2) -0.012(2)
C34 0.029(2) 0.037(3) 0.037(3) -0.016(2) -0.003(2) -0.010(2)
C35 0.033(3) 0.033(2) 0.037(3) -0.014(2) 0.001(2) -0.010(2)
C36 0.038(3) 0.040(3) 0.037(3) -0.018(2) 0.001(2) -0.014(2)
C37 0.038(3) 0.050(3) 0.048(3) -0.024(3) -0.002(2) -0.017(2)
C38 0.032(3) 0.052(3) 0.056(3) -0.025(3) 0.004(2) -0.013(2)
C39 0.037(3) 0.050(3) 0.049(3) -0.028(3) 0.005(2) -0.009(2)
C40 0.037(3) 0.041(3) 0.042(3) -0.023(2) 0.000(2) -0.013(2)
C41 0.037(3) 0.032(2) 0.034(2) -0.016(2) -0.003(2) -0.010(2)
C42 0.043(3) 0.039(3) 0.033(3) -0.017(2) 0.001(2) -0.013(2)
C43 0.048(3) 0.046(3) 0.039(3) -0.018(3) 0.005(2) -0.015(3)
C44 0.054(4) 0.050(3) 0.043(3) -0.016(3) 0.007(3) -0.023(3)
C45 0.072(4) 0.040(3) 0.040(3) -0.011(3) 0.007(3) -0.021(3)
C46 0.062(4) 0.035(3) 0.041(3) -0.014(2) 0.002(3) -0.010(3)
C47 0.057(3) 0.033(3) 0.033(3) -0.015(2) -0.004(2) -0.010(2)
C48 0.047(3) 0.037(3) 0.038(3) -0.023(2) -0.006(2) -0.005(2)
C49 0.054(4) 0.037(3) 0.042(3) -0.015(2) -0.008(3) 0.000(3)
C50 0.055(4) 0.044(3) 0.050(3) -0.022(3) -0.015(3) 0.004(3)
C51 0.043(3) 0.045(3) 0.046(3) -0.023(3) -0.009(2) -0.001(2)
C52 0.040(3) 0.038(3) 0.043(3) -0.019(2) -0.006(2) -0.005(2)
C53 0.041(3) 0.033(3) 0.035(3) -0.018(2) -0.007(2) -0.005(2)
C54 0.040(3) 0.028(2) 0.034(2) -0.014(2) -0.001(2) -0.012(2)
C55 0.034(3) 0.040(3) 0.052(3) -0.019(3) -0.001(2) -0.011(2)
C56 0.035(3) 0.043(3) 0.061(4) -0.025(3) -0.006(3) -0.004(2)
C57 0.044(3) 0.044(3) 0.071(4) -0.029(3) -0.013(3) 0.001(3)
C58 0.039(3) 0.040(3) 0.062(4) -0.024(3) -0.009(3) -0.009(2)
C59 0.030(2) 0.036(3) 0.043(3) -0.019(2) -0.002(2) -0.009(2)
C60 0.032(2) 0.031(2) 0.036(3) -0.016(2) -0.002(2) -0.0101(19)
C61 0.033(3) 0.029(2) 0.044(3) -0.016(2) -0.001(2) -0.012(2)
C62 0.041(3) 0.042(3) 0.052(3) -0.026(3) 0.004(2) -0.013(2)
C63 0.040(3) 0.040(3) 0.083(5) -0.035(3) 0.000(3) -0.009(2)
C64 0.040(3) 0.033(3) 0.075(4) -0.015(3) -0.007(3) -0.010(2)
C65 0.046(3) 0.037(3) 0.048(3) -0.007(3) -0.006(3) -0.016(2)
C66 0.038(3) 0.035(3) 0.048(3) -0.018(2) -0.004(2) -0.011(2)
C67 0.035(3) 0.036(3) 0.033(2) -0.015(2) 0.001(2) -0.012(2)
C68 0.035(3) 0.041(3) 0.037(3) -0.022(2) 0.005(2) -0.017(2)
C69 0.040(3) 0.041(3) 0.041(3) -0.020(2) 0.006(2) -0.018(2)
C70 0.043(3) 0.048(3) 0.049(3) -0.025(3) 0.013(2) -0.026(3)
C71 0.037(3) 0.064(4) 0.061(4) -0.033(3) 0.010(3) -0.026(3)
C72 0.034(3) 0.053(3) 0.052(3) -0.027(3) 0.006(2) -0.017(2)
C73 0.030(2) 0.046(3) 0.040(3) -0.024(2) 0.003(2) -0.015(2)
C74 0.032(3) 0.044(3) 0.039(3) -0.020(2) -0.001(2) -0.012(2)
C75 0.036(3) 0.047(3) 0.051(3) -0.019(3) -0.007(2) -0.010(2)
C76 0.046(3) 0.052(4) 0.056(4) -0.019(3) -0.017(3) 0.001(3)
C77 0.052(4) 0.039(3) 0.054(4) -0.014(3) -0.017(3) -0.006(3)
C78 0.041(3) 0.042(3) 0.044(3) -0.017(2) -0.009(2) -0.012(2)
C79 0.033(3) 0.041(3) 0.035(3) -0.014(2) -0.003(2) -0.012(2)
C80 0.031(2) 0.037(3) 0.033(2) -0.017(2) 0.0009(19) -0.012(2)
Ir1A 0.02192(12) 0.04069(14) 0.03579(13) -0.01726(10) -0.00120(8) -0.00524(9)
N1A 0.029(2) 0.044(2) 0.036(2) -0.020(2) 0.0012(17) -0.0106(18)
N2A 0.027(2) 0.039(2) 0.042(2) -0.021(2) 0.0029(17) -0.0060(17)
N3A 0.027(2) 0.048(3) 0.036(2) -0.017(2) -0.0026(17) -0.0048(19)
N4A 0.025(2) 0.057(3) 0.037(2) -0.017(2) -0.0030(18) 0.001(2)
N5A 0.0229(19) 0.042(2) 0.039(2) -0.0204(19) 0.0006(17) -0.0071(17)
N6A 0.027(2) 0.031(2) 0.037(2) -0.0160(18) 0.0033(17) -0.0062(16)
N7A 0.0225(19) 0.035(2) 0.037(2) -0.0158(18) 0.0010(16) -0.0059(16)
C1A 0.029(2) 0.041(3) 0.037(3) -0.016(2) -0.005(2) -0.004(2)
C2A 0.046(3) 0.052(3) 0.039(3) -0.021(3) -0.002(2) -0.010(3)
C3A 0.043(3) 0.058(4) 0.036(3) -0.016(3) 0.002(2) -0.012(3)
C4A 0.034(3) 0.060(4) 0.042(3) -0.026(3) 0.009(2) -0.015(3)
C5A 0.030(3) 0.050(3) 0.046(3) -0.026(3) 0.003(2) -0.008(2)
C6A 0.032(3) 0.046(3) 0.037(3) -0.021(2) 0.001(2) -0.013(2)
C7A 0.024(2) 0.043(3) 0.044(3) -0.022(2) 0.001(2) -0.007(2)
C8A 0.027(2) 0.048(3) 0.041(3) -0.020(2) 0.001(2) -0.006(2)
C9A 0.037(3) 0.062(4) 0.054(3) -0.035(3) -0.003(3) 0.001(3)
C10A 0.047(4) 0.085(5) 0.060(4) -0.045(4) -0.001(3) 0.009(3)
C11A 0.034(3) 0.088(5) 0.055(4) -0.031(4) 0.005(3) 0.011(3)
C12A 0.025(3) 0.084(5) 0.053(4) -0.024(4) 0.002(2) -0.009(3)
C13A 0.029(3) 0.059(4) 0.046(3) -0.022(3) 0.003(2) -0.010(2)
C14A 0.028(2) 0.045(3) 0.043(3) -0.025(2) 0.002(2) -0.015(2)
C15A 0.031(3) 0.040(3) 0.047(3) -0.023(2) -0.002(2) -0.009(2)
C16A 0.031(3) 0.046(3) 0.054(3) -0.024(3) 0.002(2) -0.007(2)
C17A 0.037(3) 0.043(3) 0.060(4) -0.019(3) -0.002(3) -0.005(2)
C18A 0.051(4) 0.041(3) 0.054(4) -0.011(3) -0.002(3) -0.007(3)
C19A 0.047(3) 0.045(3) 0.054(3) -0.020(3) 0.007(3) -0.015(3)
C20A 0.034(3) 0.035(3) 0.045(3) -0.019(2) 0.001(2) -0.010(2)
C21A 0.033(3) 0.040(3) 0.047(3) -0.024(2) 0.008(2) -0.014(2)
C22A 0.050(3) 0.041(3) 0.048(3) -0.020(3) 0.009(3) -0.016(3)
C23A 0.044(3) 0.045(3) 0.054(3) -0.026(3) 0.019(3) -0.017(3)
C24A 0.036(3) 0.045(3) 0.062(4) -0.030(3) 0.010(3) -0.013(2)
C25A 0.032(3) 0.040(3) 0.049(3) -0.025(2) 0.004(2) -0.010(2)
C26A 0.030(2) 0.037(3) 0.044(3) -0.023(2) 0.003(2) -0.012(2)
C27A 0.024(2) 0.042(3) 0.045(3) -0.025(2) 0.001(2) -0.009(2)
C28A 0.030(3) 0.056(3) 0.039(3) -0.026(3) 0.001(2) -0.010(2)
C29A 0.034(3) 0.056(3) 0.047(3) -0.022(3) -0.003(2) -0.016(2)
C30A 0.044(3) 0.067(4) 0.059(4) -0.026(3) -0.002(3) -0.025(3)
C31A 0.040(3) 0.081(5) 0.069(4) -0.036(4) -0.008(3) -0.024(3)
C32A 0.032(3) 0.073(4) 0.056(4) -0.027(3) -0.009(3) -0.010(3)
C33A 0.031(3) 0.061(4) 0.041(3) -0.023(3) -0.002(2) -0.012(2)
C34A 0.028(3) 0.054(3) 0.041(3) -0.019(3) -0.001(2) -0.005(2)
C35A 0.029(3) 0.060(4) 0.039(3) -0.013(3) -0.005(2) -0.001(2)
C36A 0.034(3) 0.065(4) 0.048(3) -0.017(3) 0.000(2) 0.002(3)
C37A 0.030(3) 0.074(5) 0.080(5) -0.027(4) 0.002(3) -0.002(3)
C38A 0.035(3) 0.074(5) 0.077(5) -0.024(4) -0.011(3) -0.002(3)
C39A 0.061(4) 0.080(5) 0.047(4) -0.017(4) -0.019(3) -0.004(4)
C40A 0.038(3) 0.071(4) 0.044(3) -0.017(3) -0.002(3) -0.006(3)
C41A 0.031(3) 0.053(3) 0.040(3) -0.019(3) -0.001(2) 0.001(2)
C42A 0.036(3) 0.046(3) 0.047(3) -0.014(3) -0.002(2) 0.005(2)
C43A 0.046(4) 0.069(5) 0.060(4) -0.019(4) -0.008(3) 0.016(3)
C44A 0.054(4) 0.072(5) 0.090(6) -0.024(5) -0.017(4) 0.020(4)
C45A 0.072(6) 0.053(5) 0.116(8) -0.020(5) -0.016(5) 0.014(4)
C46A 0.061(5) 0.052(4) 0.095(6) -0.023(4) -0.014(4) 0.004(3)
C47A 0.045(3) 0.050(4) 0.065(4) -0.019(3) -0.001(3) 0.005(3)
C48A 0.038(3) 0.056(4) 0.056(4) -0.026(3) 0.001(3) 0.000(3)
C49A 0.052(4) 0.045(3) 0.076(5) -0.024(3) 0.003(3) -0.008(3)
C50A 0.048(3) 0.046(3) 0.078(5) -0.030(3) -0.005(3) -0.008(3)
C51A 0.035(3) 0.046(3) 0.062(4) -0.024(3) -0.008(3) -0.005(2)
C52A 0.040(3) 0.040(3) 0.042(3) -0.017(2) -0.004(2) -0.006(2)
C53A 0.034(3) 0.046(3) 0.036(3) -0.013(2) 0.000(2) -0.003(2)
C54A 0.036(3) 0.043(3) 0.033(3) -0.016(2) -0.001(2) 0.003(2)
C55A 0.023(2) 0.050(3) 0.045(3) -0.023(3) -0.003(2) -0.002(2)
C56A 0.022(2) 0.047(3) 0.056(3) -0.023(3) -0.002(2) -0.003(2)
C57A 0.026(2) 0.051(3) 0.045(3) -0.022(3) 0.005(2) -0.004(2)
C58A 0.028(3) 0.045(3) 0.048(3) -0.025(3) -0.002(2) -0.005(2)
C59A 0.025(2) 0.032(2) 0.043(3) -0.016(2) 0.001(2) -0.0058(19)
C60A 0.025(2) 0.031(2) 0.041(3) -0.019(2) 0.0030(19) -0.0071(18)
C61A 0.022(2) 0.037(3) 0.035(2) -0.015(2) 0.0023(18) -0.0102(19)
C62A 0.029(2) 0.039(3) 0.045(3) -0.020(2) 0.002(2) -0.013(2)
C63A 0.038(3) 0.044(3) 0.047(3) -0.025(3) 0.006(2) -0.016(2)
C64A 0.052(3) 0.051(3) 0.043(3) -0.022(3) 0.013(3) -0.025(3)
C65A 0.050(3) 0.036(3) 0.056(3) -0.018(3) 0.008(3) -0.019(3)
C66A 0.033(3) 0.034(3) 0.050(3) -0.022(2) 0.004(2) -0.012(2)
C67A 0.023(2) 0.030(2) 0.043(3) -0.018(2) 0.0010(19) -0.0057(18)
C68A 0.027(2) 0.024(2) 0.043(3) -0.015(2) -0.002(2) -0.0056(18)
C69A 0.031(3) 0.040(3) 0.043(3) -0.018(2) 0.000(2) -0.009(2)
C70A 0.037(3) 0.044(3) 0.045(3) -0.020(3) -0.005(2) -0.011(2)
C71A 0.031(3) 0.045(3) 0.053(3) -0.023(3) -0.005(2) -0.008(2)
C72A 0.024(2) 0.043(3) 0.054(3) -0.024(3) -0.001(2) -0.007(2)
C73A 0.026(2) 0.031(2) 0.045(3) -0.018(2) 0.000(2) -0.0066(19)
C74A 0.024(2) 0.033(2) 0.046(3) -0.020(2) 0.003(2) -0.0074(19)
C75A 0.024(2) 0.045(3) 0.054(3) -0.025(3) 0.006(2) -0.009(2)
C76A 0.025(2) 0.055(3) 0.053(3) -0.028(3) 0.011(2) -0.014(2)
C77A 0.037(3) 0.046(3) 0.040(3) -0.019(2) 0.006(2) -0.014(2)
C78A 0.025(2) 0.043(3) 0.042(3) -0.018(2) 0.002(2) -0.011(2)
C79A 0.025(2) 0.031(2) 0.042(3) -0.015(2) 0.001(2) -0.0077(19)
C80A 0.023(2) 0.033(2) 0.038(3) -0.016(2) 0.0000(19) -0.0061(18)
P1B 0.0686(12) 0.120(2) 0.0725(13) -0.0314(15) -0.0029(10) -0.0183(14)
P1A 0.0686(12) 0.120(2) 0.0725(13) -0.0314(15) -0.0029(10) -0.0183(14)
F1A 0.0686(12) 0.120(2) 0.0725(13) -0.0314(15) -0.0029(10) -0.0183(14)
F2B 0.0686(12) 0.120(2) 0.0725(13) -0.0314(15) -0.0029(10) -0.0183(14)
F2A 0.0686(12) 0.120(2) 0.0725(13) -0.0314(15) -0.0029(10) -0.0183(14)
F3B 0.0686(12) 0.120(2) 0.0725(13) -0.0314(15) -0.0029(10) -0.0183(14)
F3A 0.0686(12) 0.120(2) 0.0725(13) -0.0314(15) -0.0029(10) -0.0183(14)
F4A 0.0686(12) 0.120(2) 0.0725(13) -0.0314(15) -0.0029(10) -0.0183(14)
F4B 0.0686(12) 0.120(2) 0.0725(13) -0.0314(15) -0.0029(10) -0.0183(14)
F5A 0.0686(12) 0.120(2) 0.0725(13) -0.0314(15) -0.0029(10) -0.0183(14)
F6A 0.0686(12) 0.120(2) 0.0725(13) -0.0314(15) -0.0029(10) -0.0183(14)
F6B 0.0686(12) 0.120(2) 0.0725(13) -0.0314(15) -0.0029(10) -0.0183(14)
P1 0.0269(6) 0.0542(9) 0.0467(8) -0.0172(7) -0.0026(6) -0.0078(6)
F1 0.047(2) 0.053(2) 0.063(2) -0.0205(18) -0.0069(17) -0.0077(16)
F2 0.0312(18) 0.121(4) 0.055(2) -0.041(2) 0.0027(16) -0.006(2)
F3 0.0347(17) 0.089(3) 0.057(2) -0.042(2) -0.0026(15) -0.0089(17)
F4 0.077(3) 0.061(3) 0.098(4) -0.013(3) -0.016(3) -0.030(2)
F5 0.0334(19) 0.091(3) 0.099(3) -0.057(3) -0.0019(19) 0.0030(19)
F6 0.044(2) 0.088(3) 0.056(2) -0.019(2) -0.0152(17) -0.014(2)
Cl1 0.100(4) 0.086(3) 0.061(2) -0.043(2) -0.006(2) 0.013(3)
Cl2 0.100(4) 0.086(3) 0.061(2) -0.043(2) -0.006(2) 0.013(3)
Cl3 0.100(4) 0.086(3) 0.061(2) -0.043(2) -0.006(2) 0.013(3)
C81 0.100(4) 0.086(3) 0.061(2) -0.043(2) -0.006(2) 0.013(3)
O1 0.036(4) 0.051(5) 0.077(7) -0.019(5) -0.017(4) 0.001(4)
C82 0.042(6) 0.062(8) 0.034(6) -0.014(5) 0.016(5) 0.002(6)
C83 0.050(6) 0.046(6) 0.022(5) -0.004(4) 0.008(4) -0.009(5)
C84 0.028(5) 0.051(6) 0.030(5) -0.019(5) 0.011(4) -0.002(4)

loop_
_atom_type_symbol
_atom_type_description
_atom_type_scat_dispersion_real
_atom_type_scat_dispersion_imag
_atom_type_scat_source
C C 0.0181 0.0091 'International Tables Vol C Tables 4.2.6.8 and 6.1.1.4'
H H 0.0000 0.0000 'International Tables Vol C Tables 4.2.6.8 and 6.1.1.4'
Cl Cl 0.3639 0.7018 'International Tables Vol C Tables 4.2.6.8 and 6.1.1.4'
F F 0.0727 0.0534 'International Tables Vol C Tables 4.2.6.8 and 6.1.1.4'
Ir Ir -4.7710 6.5667 'International Tables Vol C Tables 4.2.6.8 and 6.1.1.4'
N N 0.0311 0.0180 'International Tables Vol C Tables 4.2.6.8 and 6.1.1.4'
O O 0.0492 0.0322 'International Tables Vol C Tables 4.2.6.8 and 6.1.1.4'
P P 0.2955 0.4335 'International Tables Vol C Tables 4.2.6.8 and 6.1.1.4'

loop_
_exptl_crystal_face_index_h
_exptl_crystal_face_index_k
_exptl_crystal_face_index_l
_exptl_crystal_face_perp_dist
-4 -13 -7 0.1027
-9 -9 -6 0.1009
-1 13 6 0.1164
9 -7 -2 0.0992
-7 -10 1 0.0925
5 12 2 0.1478
7 -6 -10 0.0807
6 -7 4 0.0645
5 11 11 0.1360
1 13 8 0.1202
-6 -8 -12 0.0835
1 -1 -12 0.0110
-1 1 12 0.0119

loop_
_geom_angle_atom_site_label_1
_geom_angle_atom_site_label_2
_geom_angle_atom_site_label_3
_geom_angle
_geom_angle_site_symmetry_1
_geom_angle_site_symmetry_3
_geom_angle_publ_flag
N1 Ir1 N5 88.37(17) . . ?
N1 Ir1 N6 107.98(16) . . ?
N3 Ir1 N1 170.71(16) . . ?
N3 Ir1 N5 98.55(17) . . ?
N3 Ir1 N6 80.00(16) . . ?
N5 Ir1 N6 74.53(16) . . ?
C1 Ir1 N1 80.65(19) . . ?
C1 Ir1 N3 92.25(19) . . ?
C1 Ir1 N5 97.47(18) . . ?
C1 Ir1 N6 167.73(18) . . ?
C1 Ir1 C28 86.9(2) . . ?
C28 Ir1 N1 94.24(19) . . ?
C28 Ir1 N3 79.30(19) . . ?
C28 Ir1 N5 175.25(18) . . ?
C28 Ir1 N6 100.86(18) . . ?
C7 N1 Ir1 111.4(3) . . ?
C7 N1 C27 105.9(4) . . ?
C27 N1 Ir1 142.1(3) . . ?
C7 N2 C8 121.4(5) . . ?
C7 N2 C8B 125.3(6) . . ?
C7 N2 C14 108.1(4) . . ?
C14 N2 C8 128.8(5) . . ?
C14 N2 C8B 120.9(5) . . ?
C34 N3 Ir1 111.3(3) . . ?
C34 N3 C54 106.0(4) . . ?
C54 N3 Ir1 139.5(4) . . ?
C34 N4 C35 121.7(4) . . ?
C34 N4 C41 107.5(4) . . ?
C41 N4 C35 127.4(4) . . ?
C55 N5 Ir1 124.7(4) . . ?
C55 N5 C59 118.3(5) . . ?
C59 N5 Ir1 116.6(3) . . ?
C60 N6 Ir1 108.2(3) . . ?
C60 N6 C80 106.1(4) . . ?
C80 N6 Ir1 139.8(4) . . ?
C60 N7 C61 127.3(4) . . ?
C60 N7 C67 107.4(4) . . ?
C67 N7 C61 124.6(4) . . ?
C2 C1 Ir1 126.9(4) . . ?
C2 C1 C6 117.1(5) . . ?
C6 C1 Ir1 116.0(4) . . ?
C1 C2 H2 119.0 . . ?
C3 C2 C1 121.9(5) . . ?
C3 C2 H2 119.0 . . ?
C2 C3 H3 120.1 . . ?
C2 C3 C4 119.7(5) . . ?
C4 C3 H3 120.1 . . ?
C3 C4 H4 119.7 . . ?
C5 C4 C3 120.5(5) . . ?
C5 C4 H4 119.7 . . ?
C4 C5 H5 120.2 . . ?
C4 C5 C6 119.6(5) . . ?
C6 C5 H5 120.2 . . ?
C1 C6 C7 111.9(4) . . ?
C5 C6 C1 121.0(5) . . ?
C5 C6 C7 127.0(5) . . ?
N1 C7 N2 111.0(5) . . ?
N1 C7 C6 119.6(5) . . ?
N2 C7 C6 129.2(5) . . ?
C9 C8 N2 122.3(5) . . ?
C9 C8 C13 120.0 . . ?
C13 C8 N2 117.6(5) . . ?
C8 C9 H9 120.0 . . ?
C10 C9 C8 120.0 . . ?
C10 C9 H9 120.0 . . ?
C9 C10 H10 120.0 . . ?
C9 C10 C11 120.0 . . ?
C11 C10 H10 120.0 . . ?
C10 C11 H11 120.0 . . ?
C12 C11 C10 120.0 . . ?
C12 C11 H11 120.0 . . ?
C11 C12 H12 120.0 . . ?
C13 C12 C11 120.0 . . ?
C13 C12 H12 120.0 . . ?
C8 C13 H13 120.0 . . ?
C12 C13 C8 120.0 . . ?
C12 C13 H13 120.0 . . ?
C13B C8B N2 117.7(5) . . ?
C13B C8B C9B 120.0 . . ?
C9B C8B N2 122.3(5) . . ?
C8B C13B H13B 120.0 . . ?
C8B C13B C12B 120.0 . . ?
C12B C13B H13B 120.0 . . ?
C13B C12B H12B 120.0 . . ?
C11B C12B C13B 120.0 . . ?
C11B C12B H12B 120.0 . . ?
C12B C11B H11B 120.0 . . ?
C10B C11B C12B 120.0 . . ?
C10B C11B H11B 120.0 . . ?
C11B C10B H10B 120.0 . . ?
C11B C10B C9B 120.0 . . ?
C9B C10B H10B 120.0 . . ?
C8B C9B H9B 120.0 . . ?
C10B C9B C8B 120.0 . . ?
C10B C9B H9B 120.0 . . ?
N2 C14 C15 129.3(5) . . ?
C27 C14 N2 106.1(5) . . ?
C27 C14 C15 124.4(5) . . ?
C16 C15 C14 124.6(6) . . ?
C16 C15 C20 119.4(5) . . ?
C20 C15 C14 116.0(5) . . ?
C15 C16 H16 119.5 . . ?
C17 C16 C15 121.1(7) . . ?
C17 C16 H16 119.5 . . ?
C16 C17 H17 120.1 . . ?
C16 C17 C18 119.8(6) . . ?
C18 C17 H17 120.1 . . ?
C17 C18 H18 119.8 . . ?
C19 C18 C17 120.5(6) . . ?
C19 C18 H18 119.8 . . ?
C18 C19 H19 119.4 . . ?
C18 C19 C20 121.2(6) . . ?
C20 C19 H19 119.4 . . ?
C15 C20 C21 120.7(5) . . ?
C19 C20 C15 117.8(5) . . ?
C19 C20 C21 121.5(6) . . ?
C22 C21 C20 120.7(5) . . ?
C22 C21 C26 118.5(5) . . ?
C26 C21 C20 120.8(5) . . ?
C21 C22 H22 119.3 . . ?
C23 C22 C21 121.3(6) . . ?
C23 C22 H22 119.3 . . ?
C22 C23 H23 119.9 . . ?
C22 C23 C24 120.1(6) . . ?
C24 C23 H23 119.9 . . ?
C23 C24 H24 120.1 . . ?
C25 C24 C23 119.8(6) . . ?
C25 C24 H24 120.1 . . ?
C24 C25 H25 119.4 . . ?
C24 C25 C26 121.2(5) . . ?
C26 C25 H25 119.4 . . ?
C21 C26 C27 118.0(5) . . ?
C25 C26 C21 119.0(5) . . ?
C25 C26 C27 123.0(5) . . ?
N1 C27 C26 131.4(4) . . ?
C14 C27 N1 109.0(4) . . ?
C14 C27 C26 119.5(5) . . ?
C29 C28 Ir1 127.7(4) . . ?
C29 C28 C33 117.8(5) . . ?
C33 C28 Ir1 114.5(4) . . ?
C28 C29 H29 119.6 . . ?
C28 C29 C30 120.7(5) . . ?
C30 C29 H29 119.6 . . ?
C29 C30 H30 119.7 . . ?
C31 C30 C29 120.6(5) . . ?
C31 C30 H30 119.7 . . ?
C30 C31 H31 120.1 . . ?
C30 C31 C32 119.7(5) . . ?
C32 C31 H31 120.1 . . ?
C31 C32 H32 120.2 . . ?
C33 C32 C31 119.7(5) . . ?
C33 C32 H32 120.2 . . ?
C28 C33 C34 112.1(5) . . ?
C32 C33 C28 121.5(5) . . ?
C32 C33 C34 126.2(5) . . ?
N3 C34 N4 110.6(5) . . ?
N3 C34 C33 117.7(5) . . ?
N4 C34 C33 131.5(5) . . ?
C36 C35 N4 118.0(5) . . ?
C36 C35 C40 121.2(5) . . ?
C40 C35 N4 120.8(5) . . ?
C35 C36 H36 120.2 . . ?
C37 C36 C35 119.6(5) . . ?
C37 C36 H36 120.2 . . ?
C36 C37 H37 120.1 . . ?
C36 C37 C38 119.7(5) . . ?
C38 C37 H37 120.1 . . ?
C37 C38 H38 119.7 . . ?
C37 C38 C39 120.6(5) . . ?
C39 C38 H38 119.7 . . ?
C38 C39 H39 120.1 . . ?
C40 C39 C38 119.8(5) . . ?
C40 C39 H39 120.1 . . ?
C35 C40 H40 120.5 . . ?
C39 C40 C35 119.0(5) . . ?
C39 C40 H40 120.5 . . ?
N4 C41 C42 129.6(5) . . ?
C54 C41 N4 106.7(4) . . ?
C54 C41 C42 123.7(5) . . ?
C43 C42 C41 125.3(5) . . ?
C43 C42 C47 119.4(5) . . ?
C47 C42 C41 115.4(5) . . ?
C42 C43 H43 119.5 . . ?
C44 C43 C42 121.0(6) . . ?
C44 C43 H43 119.5 . . ?
C43 C44 H44 119.6 . . ?
C43 C44 C45 120.7(6) . . ?
C45 C44 H44 119.6 . . ?
C44 C45 H45 120.2 . . ?
C46 C45 C44 119.6(6) . . ?
C46 C45 H45 120.2 . . ?
C45 C46 H46 119.2 . . ?
C45 C46 C47 121.6(6) . . ?
C47 C46 H46 119.2 . . ?
C42 C47 C48 120.5(5) . . ?
C46 C47 C42 117.6(6) . . ?
C46 C47 C48 121.9(5) . . ?
C49 C48 C47 122.5(5) . . ?
C53 C48 C47 121.6(5) . . ?
C53 C48 C49 115.7(5) . . ?
C48 C49 H49 119.0 . . ?
C50 C49 C48 122.1(6) . . ?
C50 C49 H49 119.0 . . ?
C49 C50 H50 119.5 . . ?
C49 C50 C51 121.0(6) . . ?
C51 C50 H50 119.5 . . ?
C50 C51 H51 120.4 . . ?
C52 C51 C50 119.2(6) . . ?
C52 C51 H51 120.4 . . ?
C51 C52 H52 119.5 . . ?
C51 C52 C53 121.0(5) . . ?
C53 C52 H52 119.5 . . ?
C48 C53 C54 115.8(5) . . ?
C52 C53 C48 120.7(5) . . ?
C52 C53 C54 123.4(5) . . ?
N3 C54 C53 128.6(5) . . ?
C41 C54 N3 109.2(5) . . ?
C41 C54 C53 121.6(5) . . ?
N5 C55 H55 118.5 . . ?
N5 C55 C56 123.1(5) . . ?
C56 C55 H55 118.5 . . ?
C55 C56 H56 120.9 . . ?
C55 C56 C57 118.2(6) . . ?
C57 C56 H56 120.9 . . ?
C56 C57 H57 119.9 . . ?
C58 C57 C56 120.2(6) . . ?
C58 C57 H57 119.9 . . ?
C57 C58 H58 120.8 . . ?
C57 C58 C59 118.4(5) . . ?
C59 C58 H58 120.8 . . ?
N5 C59 C58 121.5(5) . . ?
N5 C59 C60 112.3(4) . . ?
C58 C59 C60 126.2(5) . . ?
N6 C60 N7 111.0(4) . . ?
N6 C60 C59 120.2(4) . . ?
N7 C60 C59 128.6(5) . . ?
C62 C61 N7 120.0(5) . . ?
C66 C61 N7 117.6(5) . . ?
C66 C61 C62 122.1(5) . . ?
C61 C62 H62 120.9 . . ?
C61 C62 C63 118.2(6) . . ?
C63 C62 H62 120.9 . . ?
C62 C63 H63 119.9 . . ?
C62 C63 C64 120.3(6) . . ?
C64 C63 H63 119.9 . . ?
C63 C64 H64 119.7 . . ?
C65 C64 C63 120.7(6) . . ?
C65 C64 H64 119.7 . . ?
C64 C65 H65 120.1 . . ?
C64 C65 C66 119.7(6) . . ?
C66 C65 H65 120.1 . . ?
C61 C66 C65 119.0(5) . . ?
C61 C66 H66 120.5 . . ?
C65 C66 H66 120.5 . . ?
N7 C67 C68 130.5(5) . . ?
N7 C67 C80 106.0(4) . . ?
C80 C67 C68 123.5(5) . . ?
C69 C68 C67 125.0(5) . . ?
C69 C68 C73 119.4(5) . . ?
C73 C68 C67 115.6(5) . . ?
C68 C69 H69 119.9 . . ?
C70 C69 C68 120.2(5) . . ?
C70 C69 H69 119.9 . . ?
C69 C70 H70 119.9 . . ?
C69 C70 C71 120.1(5) . . ?
C71 C70 H70 119.9 . . ?
C70 C71 H71 119.9 . . ?
C72 C71 C70 120.3(5) . . ?
C72 C71 H71 119.9 . . ?
C71 C72 H72 119.2 . . ?
C71 C72 C73 121.7(6) . . ?
C73 C72 H72 119.2 . . ?
C68 C73 C74 121.6(4) . . ?
C72 C73 C68 118.3(5) . . ?
C72 C73 C74 120.1(5) . . ?
C75 C74 C73 122.2(5) . . ?
C75 C74 C79 117.3(5) . . ?
C79 C74 C73 120.5(5) . . ?
C74 C75 H75 119.2 . . ?
C76 C75 C74 121.7(5) . . ?
C76 C75 H75 119.2 . . ?
C75 C76 H76 120.2 . . ?
C75 C76 C77 119.5(6) . . ?
C77 C76 H76 120.2 . . ?
C76 C77 H77 119.2 . . ?
C78 C77 C76 121.5(6) . . ?
C78 C77 H77 119.2 . . ?
C77 C78 H78 119.6 . . ?
C77 C78 C79 120.7(5) . . ?
C79 C78 H78 119.6 . . ?
C74 C79 C80 116.7(5) . . ?
C78 C79 C74 119.1(5) . . ?
C78 C79 C80 124.1(5) . . ?
N6 C80 C67 109.4(4) . . ?
N6 C80 C79 128.7(5) . . ?
C67 C80 C79 121.9(5) . . ?
N1A Ir1A N5A 103.67(17) . . ?
N1A Ir1A N6A 79.69(16) . . ?
N3A Ir1A N1A 169.87(18) . . ?
N3A Ir1A N5A 84.81(17) . . ?
N3A Ir1A N6A 108.25(16) . . ?
N5A Ir1A N6A 74.68(15) . . ?
C1A Ir1A N1A 79.88(19) . . ?
C1A Ir1A N3A 92.0(2) . . ?
C1A Ir1A N5A 175.23(19) . . ?
C1A Ir1A N6A 103.09(18) . . ?
C28A Ir1A N1A 94.0(2) . . ?
C28A Ir1A N3A 79.7(2) . . ?
C28A Ir1A N5A 94.08(19) . . ?
C28A Ir1A N6A 165.2(2) . . ?
C28A Ir1A C1A 88.8(2) . . ?
C7A N1A Ir1A 112.5(4) . . ?
C7A N1A C27A 106.5(4) . . ?
C27A N1A Ir1A 139.7(4) . . ?
C7A N2A C8A 124.1(5) . . ?
C7A N2A C14A 107.9(4) . . ?
C14A N2A C8A 127.9(5) . . ?
C34A N3A Ir1A 112.8(4) . . ?
C34A N3A C54A 106.5(5) . . ?
C54A N3A Ir1A 140.7(4) . . ?
C34A N4A C35A 124.7(5) . . ?
C34A N4A C41A 107.9(5) . . ?
C41A N4A C35A 127.1(5) . . ?
C55A N5A Ir1A 122.4(4) . . ?
C59A N5A Ir1A 119.4(3) . . ?
C59A N5A C55A 118.1(5) . . ?
C60A N6A Ir1A 108.3(3) . . ?
C60A N6A C80A 105.5(4) . . ?
C80A N6A Ir1A 141.8(3) . . ?
C60A N7A C61A 124.8(4) . . ?
C60A N7A C67A 107.7(4) . . ?
C67A N7A C61A 125.5(4) . . ?
C2A C1A Ir1A 126.9(4) . . ?
C2A C1A C6A 116.7(5) . . ?
C6A C1A Ir1A 116.0(4) . . ?
C1A C2A H2A 119.2 . . ?
C3A C2A C1A 121.7(6) . . ?
C3A C2A H2A 119.2 . . ?
C2A C3A H3A 119.8 . . ?
C2A C3A C4A 120.3(6) . . ?
C4A C3A H3A 119.8 . . ?
C3A C4A H4A 120.0 . . ?
C5A C4A C3A 120.1(5) . . ?
C5A C4A H4A 120.0 . . ?
C4A C5A H5A 120.1 . . ?
C4A C5A C6A 119.9(5) . . ?
C6A C5A H5A 120.1 . . ?
C1A C6A C7A 111.2(5) . . ?
C5A C6A C1A 121.3(5) . . ?
C5A C6A C7A 127.4(5) . . ?
N1A C7A N2A 110.4(5) . . ?
N1A C7A C6A 118.9(5) . . ?
N2A C7A C6A 130.7(5) . . ?
C9A C8A N2A 120.2(5) . . ?
C9A C8A C13A 121.3(5) . . ?
C13A C8A N2A 118.5(5) . . ?
C8A C9A H9A 120.1 . . ?
C8A C9A C10A 119.7(6) . . ?
C10A C9A H9A 120.1 . . ?
C9A C10A H10A 120.4 . . ?
C11A C10A C9A 119.2(7) . . ?
C11A C10A H10A 120.4 . . ?
C10A C11A H11A 119.6 . . ?
C12A C11A C10A 120.9(6) . . ?
C12A C11A H11A 119.6 . . ?
C11A C12A H12A 119.8 . . ?
C11A C12A C13A 120.5(6) . . ?
C13A C12A H12A 119.8 . . ?
C8A C13A C12A 118.4(6) . . ?
C8A C13A H13A 120.8 . . ?
C12A C13A H13A 120.8 . . ?
N2A C14A C15A 131.1(5) . . ?
C27A C14A N2A 106.0(5) . . ?
C27A C14A C15A 122.9(5) . . ?
C16A C15A C14A 124.8(5) . . ?
C16A C15A C20A 118.4(5) . . ?
C20A C15A C14A 116.9(5) . . ?
C15A C16A H16A 119.5 . . ?
C17A C16A C15A 120.9(6) . . ?
C17A C16A H16A 119.5 . . ?
C16A C17A H17A 119.8 . . ?
C16A C17A C18A 120.4(6) . . ?
C18A C17A H17A 119.8 . . ?
C17A C18A H18A 119.9 . . ?
C19A C18A C17A 120.3(6) . . ?
C19A C18A H18A 119.9 . . ?
C18A C19A H19A 119.4 . . ?
C18A C19A C20A 121.2(6) . . ?
C20A C19A H19A 119.4 . . ?
C15A C20A C21A 120.2(5) . . ?
C19A C20A C15A 118.8(5) . . ?
C19A C20A C21A 120.9(5) . . ?
C22A C21A C20A 121.5(5) . . ?
C22A C21A C26A 118.2(5) . . ?
C26A C21A C20A 120.3(5) . . ?
C21A C22A H22A 119.4 . . ?
C23A C22A C21A 121.3(6) . . ?
C23A C22A H22A 119.4 . . ?
C22A C23A H23A 119.7 . . ?
C22A C23A C24A 120.6(5) . . ?
C24A C23A H23A 119.7 . . ?
C23A C24A H24A 120.4 . . ?
C25A C24A C23A 119.3(5) . . ?
C25A C24A H24A 120.4 . . ?
C24A C25A H25A 119.6 . . ?
C24A C25A C26A 120.8(6) . . ?
C26A C25A H25A 119.6 . . ?
C21A C26A C25A 119.1(5) . . ?
C21A C26A C27A 118.0(5) . . ?
C25A C26A C27A 122.7(5) . . ?
N1A C27A C26A 130.2(5) . . ?
C14A C27A N1A 108.9(5) . . ?
C14A C27A C26A 120.7(5) . . ?
C29A C28A Ir1A 125.7(4) . . ?
C29A C28A C33A 117.0(5) . . ?
C33A C28A Ir1A 116.7(4) . . ?
C28A C29A H29A 119.5 . . ?
C30A C29A C28A 121.1(6) . . ?
C30A C29A H29A 119.5 . . ?
C29A C30A H30A 119.6 . . ?
C31A C30A C29A 120.8(7) . . ?
C31A C30A H30A 119.6 . . ?
C30A C31A H31A 119.6 . . ?
C30A C31A C32A 120.9(6) . . ?
C32A C31A H31A 119.6 . . ?
C31A C32A H32A 120.4 . . ?
C31A C32A C33A 119.2(6) . . ?
C33A C32A H32A 120.4 . . ?
C28A C33A C34A 111.1(5) . . ?
C32A C33A C28A 121.0(6) . . ?
C32A C33A C34A 127.9(6) . . ?
N3A C34A N4A 110.5(5) . . ?
N3A C34A C33A 118.9(5) . . ?
N4A C34A C33A 130.5(5) . . ?
C36A C35A N4A 118.7(5) . . ?
C36A C35A C40A 121.4(6) . . ?
C40A C35A N4A 119.9(5) . . ?
C35A C36A H36A 120.4 . . ?
C35A C36A C37A 119.2(6) . . ?
C37A C36A H36A 120.4 . . ?
C36A C37A H37A 120.1 . . ?
C38A C37A C36A 119.9(7) . . ?
C38A C37A H37A 120.1 . . ?
C37A C38A H38A 119.7 . . ?
C37A C38A C39A 120.7(6) . . ?
C39A C38A H38A 119.7 . . ?
C38A C39A H39A 119.6 . . ?
C38A C39A C40A 120.7(7) . . ?
C40A C39A H39A 119.6 . . ?
C35A C40A C39A 118.1(6) . . ?
C35A C40A H40A 120.9 . . ?
C39A C40A H40A 120.9 . . ?
N4A C41A C42A 130.7(5) . . ?
C54A C41A N4A 106.2(5) . . ?
C54A C41A C42A 123.0(6) . . ?
C43A C42A C41A 124.1(7) . . ?
C43A C42A C47A 119.3(6) . . ?
C47A C42A C41A 116.6(5) . . ?
C42A C43A H43A 120.4 . . ?
C44A C43A C42A 119.2(8) . . ?
C44A C43A H43A 120.4 . . ?
C43A C44A H44A 119.4 . . ?
C43A C44A C45A 121.2(7) . . ?
C45A C44A H44A 119.4 . . ?
C44A C45A H45A 120.3 . . ?
C46A C45A C44A 119.5(8) . . ?
C46A C45A H45A 120.3 . . ?
C45A C46A H46A 119.2 . . ?
C45A C46A C47A 121.7(9) . . ?
C47A C46A H46A 119.2 . . ?
C42A C47A C48A 120.3(6) . . ?
C46A C47A C42A 119.0(6) . . ?
C46A C47A C48A 120.6(7) . . ?
C49A C48A C47A 121.1(6) . . ?
C49A C48A C53A 118.7(6) . . ?
C53A C48A C47A 120.1(6) . . ?
C48A C49A H49A 119.4 . . ?
C48A C49A C50A 121.2(6) . . ?
C50A C49A H49A 119.4 . . ?
C49A C50A H50A 119.9 . . ?
C51A C50A C49A 120.2(6) . . ?
C51A C50A H50A 119.9 . . ?
C50A C51A H51A 120.2 . . ?
C50A C51A C52A 119.6(6) . . ?
C52A C51A H51A 120.2 . . ?
C51A C52A H52A 119.4 . . ?
C51A C52A C53A 121.2(6) . . ?
C53A C52A H52A 119.4 . . ?
C48A C53A C52A 119.1(6) . . ?
C48A C53A C54A 118.4(5) . . ?
C52A C53A C54A 122.1(5) . . ?
N3A C54A C53A 129.9(5) . . ?
C41A C54A N3A 108.8(5) . . ?
C41A C54A C53A 121.2(6) . . ?
N5A C55A H55A 118.8 . . ?
N5A C55A C56A 122.4(5) . . ?
C56A C55A H55A 118.8 . . ?
C55A C56A H56A 120.6 . . ?
C55A C56A C57A 118.9(5) . . ?
C57A C56A H56A 120.6 . . ?
C56A C57A H57A 120.7 . . ?
C56A C57A C58A 118.6(5) . . ?
C58A C57A H57A 120.7 . . ?
C57A C58A H58A 120.4 . . ?
C59A C58A C57A 119.2(5) . . ?
C59A C58A H58A 120.4 . . ?
N5A C59A C58A 122.8(5) . . ?
N5A C59A C60A 113.0(4) . . ?
C58A C59A C60A 124.2(5) . . ?
N6A C60A N7A 111.5(4) . . ?
N6A C60A C59A 121.6(5) . . ?
N7A C60A C59A 126.8(5) . . ?
C62A C61A N7A 119.9(5) . . ?
C62A C61A C66A 121.9(5) . . ?
C66A C61A N7A 118.1(5) . . ?
C61A C62A H62A 120.3 . . ?
C61A C62A C63A 119.5(5) . . ?
C63A C62A H62A 120.3 . . ?
C62A C63A H63A 120.3 . . ?
C62A C63A C64A 119.5(5) . . ?
C64A C63A H63A 120.3 . . ?
C63A C64A H64A 119.8 . . ?
C63A C64A C65A 120.3(5) . . ?
C65A C64A H64A 119.8 . . ?
C64A C65A H65A 119.9 . . ?
C66A C65A C64A 120.2(5) . . ?
C66A C65A H65A 119.9 . . ?
C61A C66A H66A 120.7 . . ?
C65A C66A C61A 118.7(5) . . ?
C65A C66A H66A 120.7 . . ?
N7A C67A C68A 129.6(5) . . ?
N7A C67A C80A 105.9(4) . . ?
C80A C67A C68A 124.4(5) . . ?
C69A C68A C67A 123.9(5) . . ?
C69A C68A C73A 120.1(5) . . ?
C73A C68A C67A 115.9(5) . . ?
C68A C69A H69A 119.7 . . ?
C70A C69A C68A 120.6(5) . . ?
C70A C69A H69A 119.7 . . ?
C69A C70A H70A 120.2 . . ?
C71A C70A C69A 119.6(6) . . ?
C71A C70A H70A 120.2 . . ?
C70A C71A H71A 119.6 . . ?
C72A C71A C70A 120.7(5) . . ?
C72A C71A H71A 119.6 . . ?
C71A C72A H72A 119.3 . . ?
C71A C72A C73A 121.3(5) . . ?
C73A C72A H72A 119.3 . . ?
C68A C73A C72A 117.5(5) . . ?
C68A C73A C74A 121.4(4) . . ?
C72A C73A C74A 121.0(5) . . ?
C75A C74A C73A 121.5(5) . . ?
C75A C74A C79A 117.6(5) . . ?
C79A C74A C73A 120.7(4) . . ?
C74A C75A H75A 118.9 . . ?
C76A C75A C74A 122.1(5) . . ?
C76A C75A H75A 118.9 . . ?
C75A C76A H76A 119.7 . . ?
C75A C76A C77A 120.7(5) . . ?
C77A C76A H76A 119.7 . . ?
C76A C77A H77A 120.1 . . ?
C78A C77A C76A 119.9(5) . . ?
C78A C77A H77A 120.1 . . ?
C77A C78A H78A 119.6 . . ?
C77A C78A C79A 120.7(5) . . ?
C79A C78A H78A 119.6 . . ?
C74A C79A C80A 117.9(5) . . ?
C78A C79A C74A 118.9(5) . . ?
C78A C79A C80A 123.3(5) . . ?
N6A C80A C67A 109.4(4) . . ?
N6A C80A C79A 131.1(5) . . ?
C67A C80A C79A 119.5(4) . . ?
F1A P1B F2B 91.7(8) . . ?
F1A P1B F3B 82.4(7) . . ?
F1A P1B F4B 94.1(7) . . ?
F1A P1B F5A 166.1(8) . . ?
F1A P1B F6B 83.5(6) . . ?
F2B P1B F6B 173.9(8) . . ?
F3B P1B F2B 93.5(9) . . ?
F3B P1B F4B 176.1(11) . . ?
F3B P1B F6B 89.6(8) . . ?
F4B P1B F2B 84.9(8) . . ?
F4B P1B F6B 91.7(8) . . ?
F5A P1B F2B 78.4(6) . . ?
F5A P1B F3B 88.4(7) . . ?
F5A P1B F4B 94.7(7) . . ?
F5A P1B F6B 107.0(9) . . ?
F2A P1A F1A 91.3(5) . . ?
F2A P1A F3A 90.6(6) . . ?
F2A P1A F4A 90.2(6) . . ?
F2A P1A F6A 177.9(7) . . ?
F3A P1A F1A 88.4(5) . . ?
F4A P1A F1A 177.7(5) . . ?
F4A P1A F3A 89.8(6) . . ?
F5A P1A F1A 102.7(5) . . ?
F5A P1A F2A 90.3(5) . . ?
F5A P1A F3A 168.8(7) . . ?
F5A P1A F4A 79.1(5) . . ?
F5A P1A F6A 91.6(5) . . ?
F6A P1A F1A 89.1(5) . . ?
F6A P1A F3A 87.3(5) . . ?
F6A P1A F4A 89.5(6) . . ?
F1 P1 F3 89.4(2) . . ?
F1 P1 F6 89.4(2) . . ?
F2 P1 F1 89.1(2) . . ?
F2 P1 F3 89.5(2) . . ?
F2 P1 F6 90.0(2) . . ?
F4 P1 F1 178.2(3) . . ?
F4 P1 F2 89.3(3) . . ?
F4 P1 F3 91.4(3) . . ?
F4 P1 F5 92.0(3) . . ?
F4 P1 F6 89.7(3) . . ?
F5 P1 F1 89.5(2) . . ?
F5 P1 F2 178.5(3) . . ?
F5 P1 F3 91.2(2) . . ?
F5 P1 F6 89.3(2) . . ?
F6 P1 F3 178.7(3) . . ?
Cl1 C81 H81 108.4 . . ?
Cl2 C81 Cl1 112.2(12) . . ?
Cl2 C81 H81 108.4 . . ?
Cl3 C81 Cl1 112.9(13) . . ?
Cl3 C81 Cl2 106.3(12) . . ?
Cl3 C81 H81 108.4 . . ?
O1 C82 C83 122.2(12) . . ?
O1 C82 C84 121.3(12) . . ?
C83 C82 C84 116.2(12) . . ?
C82 C83 H83A 109.5 . . ?
C82 C83 H83B 109.5 . . ?
C82 C83 H83C 109.5 . . ?
H83A C83 H83B 109.5 . . ?
H83A C83 H83C 109.5 . . ?
H83B C83 H83C 109.5 . . ?
C82 C84 H84A 109.5 . . ?
C82 C84 H84B 109.5 . . ?
C82 C84 H84C 109.5 . . ?
H84A C84 H84B 109.5 . . ?
H84A C84 H84C 109.5 . . ?
H84B C84 H84C 109.5 . . ?

loop_
_geom_bond_atom_site_label_1
_geom_bond_atom_site_label_2
_geom_bond_distance
_geom_bond_site_symmetry_2
_geom_bond_publ_flag
Ir1 N1 2.093(4) . ?
Ir1 N3 2.075(4) . ?
Ir1 N5 2.137(5) . ?
Ir1 N6 2.258(4) . ?
Ir1 C1 1.996(5) . ?
Ir1 C28 2.031(5) . ?
N1 C7 1.347(6) . ?
N1 C27 1.414(7) . ?
N2 C7 1.360(7) . ?
N2 C8 1.430(6) . ?
N2 C8B 1.439(7) . ?
N2 C14 1.397(7) . ?
N3 C34 1.349(7) . ?
N3 C54 1.407(6) . ?
N4 C34 1.365(7) . ?
N4 C35 1.439(7) . ?
N4 C41 1.400(7) . ?
N5 C55 1.347(7) . ?
N5 C59 1.370(7) . ?
N6 C60 1.337(7) . ?
N6 C80 1.382(6) . ?
N7 C60 1.365(6) . ?
N7 C61 1.452(7) . ?
N7 C67 1.384(7) . ?
C1 C2 1.399(8) . ?
C1 C6 1.413(8) . ?
C2 H2 0.9300 . ?
C2 C3 1.386(7) . ?
C3 H3 0.9300 . ?
C3 C4 1.391(8) . ?
C4 H4 0.9300 . ?
C4 C5 1.377(9) . ?
C5 H5 0.9300 . ?
C5 C6 1.407(7) . ?
C6 C7 1.447(8) . ?
C8 C9 1.3900 . ?
C8 C13 1.3900 . ?
C9 H9 0.9300 . ?
C9 C10 1.3900 . ?
C10 H10 0.9300 . ?
C10 C11 1.3900 . ?
C11 H11 0.9300 . ?
C11 C12 1.3900 . ?
C12 H12 0.9300 . ?
C12 C13 1.3900 . ?
C13 H13 0.9300 . ?
C8B C13B 1.3900 . ?
C8B C9B 1.3900 . ?
C13B H13B 0.9300 . ?
C13B C12B 1.3900 . ?
C12B H12B 0.9300 . ?
C12B C11B 1.3900 . ?
C11B H11B 0.9300 . ?
C11B C10B 1.3900 . ?
C10B H10B 0.9300 . ?
C10B C9B 1.3900 . ?
C9B H9B 0.9300 . ?
C14 C15 1.437(8) . ?
C14 C27 1.382(7) . ?
C15 C16 1.410(8) . ?
C15 C20 1.414(8) . ?
C16 H16 0.9300 . ?
C16 C17 1.371(9) . ?
C17 H17 0.9300 . ?
C17 C18 1.383(11) . ?
C18 H18 0.9300 . ?
C18 C19 1.379(9) . ?
C19 H19 0.9300 . ?
C19 C20 1.412(8) . ?
C20 C21 1.465(7) . ?
C21 C22 1.406(8) . ?
C21 C26 1.411(8) . ?
C22 H22 0.9300 . ?
C22 C23 1.371(9) . ?
C23 H23 0.9300 . ?
C23 C24 1.390(9) . ?
C24 H24 0.9300 . ?
C24 C25 1.374(8) . ?
C25 H25 0.9300 . ?
C25 C26 1.402(7) . ?
C26 C27 1.450(7) . ?
C28 C29 1.392(7) . ?
C28 C33 1.414(7) . ?
C29 H29 0.9300 . ?
C29 C30 1.395(8) . ?
C30 H30 0.9300 . ?
C30 C31 1.386(8) . ?
C31 H31 0.9300 . ?
C31 C32 1.393(8) . ?
C32 H32 0.9300 . ?
C32 C33 1.382(8) . ?
C33 C34 1.448(7) . ?
C35 C36 1.386(7) . ?
C35 C40 1.395(8) . ?
C36 H36 0.9300 . ?
C36 C37 1.376(8) . ?
C37 H37 0.9300 . ?
C37 C38 1.390(9) . ?
C38 H38 0.9300 . ?
C38 C39 1.392(8) . ?
C39 H39 0.9300 . ?
C39 C40 1.382(8) . ?
C40 H40 0.9300 . ?
C41 C42 1.446(7) . ?
C41 C54 1.367(8) . ?
C42 C43 1.406(8) . ?
C42 C47 1.428(8) . ?
C43 H43 0.9300 . ?
C43 C44 1.368(8) . ?
C44 H44 0.9300 . ?
C44 C45 1.395(10) . ?
C45 H45 0.9300 . ?
C45 C46 1.378(9) . ?
C46 H46 0.9300 . ?
C46 C47 1.418(8) . ?
C47 C48 1.451(9) . ?
C48 C49 1.439(8) . ?
C48 C53 1.432(8) . ?
C49 H49 0.9300 . ?
C49 C50 1.356(9) . ?
C50 H50 0.9300 . ?
C50 C51 1.404(9) . ?
C51 H51 0.9300 . ?
C51 C52 1.375(8) . ?
C52 H52 0.9300 . ?
C52 C53 1.404(8) . ?
C53 C54 1.435(7) . ?
C55 H55 0.9300 . ?
C55 C56 1.369(8) . ?
C56 H56 0.9300 . ?
C56 C57 1.393(9) . ?
C57 H57 0.9300 . ?
C57 C58 1.382(8) . ?
C58 H58 0.9300 . ?
C58 C59 1.392(8) . ?
C59 C60 1.461(7) . ?
C61 C62 1.380(8) . ?
C61 C66 1.378(8) . ?
C62 H62 0.9300 . ?
C62 C63 1.387(8) . ?
C63 H63 0.9300 . ?
C63 C64 1.396(10) . ?
C64 H64 0.9300 . ?
C64 C65 1.362(10) . ?
C65 H65 0.9300 . ?
C65 C66 1.401(8) . ?
C66 H66 0.9300 . ?
C67 C68 1.437(7) . ?
C67 C80 1.385(7) . ?
C68 C69 1.416(7) . ?
C68 C73 1.423(8) . ?
C69 H69 0.9300 . ?
C69 C70 1.392(8) . ?
C70 H70 0.9300 . ?
C70 C71 1.397(9) . ?
C71 H71 0.9300 . ?
C71 C72 1.369(9) . ?
C72 H72 0.9300 . ?
C72 C73 1.411(7) . ?
C73 C74 1.468(8) . ?
C74 C75 1.421(8) . ?
C74 C79 1.428(7) . ?
C75 H75 0.9300 . ?
C75 C76 1.377(9) . ?
C76 H76 0.9300 . ?
C76 C77 1.379(9) . ?
C77 H77 0.9300 . ?
C77 C78 1.358(8) . ?
C78 H78 0.9300 . ?
C78 C79 1.411(8) . ?
C79 C80 1.438(7) . ?
Ir1A N1A 2.080(5) . ?
Ir1A N3A 2.079(5) . ?
Ir1A N5A 2.167(4) . ?
Ir1A N6A 2.320(4) . ?
Ir1A C1A 2.009(5) . ?
Ir1A C28A 1.988(5) . ?
N1A C7A 1.347(7) . ?
N1A C27A 1.390(7) . ?
N2A C7A 1.359(7) . ?
N2A C8A 1.442(7) . ?
N2A C14A 1.392(7) . ?
N3A C34A 1.343(7) . ?
N3A C54A 1.401(8) . ?
N4A C34A 1.357(8) . ?
N4A C35A 1.447(7) . ?
N4A C41A 1.398(8) . ?
N5A C55A 1.361(6) . ?
N5A C59A 1.336(7) . ?
N6A C60A 1.342(7) . ?
N6A C80A 1.386(6) . ?
N7A C60A 1.359(7) . ?
N7A C61A 1.443(7) . ?
N7A C67A 1.378(6) . ?
C1A C2A 1.400(8) . ?
C1A C6A 1.436(8) . ?
C2A H2A 0.9300 . ?
C2A C3A 1.394(9) . ?
C3A H3A 0.9300 . ?
C3A C4A 1.400(9) . ?
C4A H4A 0.9300 . ?
C4A C5A 1.379(8) . ?
C5A H5A 0.9300 . ?
C5A C6A 1.402(8) . ?
C6A C7A 1.449(8) . ?
C8A C9A 1.375(8) . ?
C8A C13A 1.389(8) . ?
C9A H9A 0.9300 . ?
C9A C10A 1.392(9) . ?
C10A H10A 0.9300 . ?
C10A C11A 1.390(11) . ?
C11A H11A 0.9300 . ?
C11A C12A 1.367(11) . ?
C12A H12A 0.9300 . ?
C12A C13A 1.396(8) . ?
C13A H13A 0.9300 . ?
C14A C15A 1.436(8) . ?
C14A C27A 1.386(7) . ?
C15A C16A 1.421(8) . ?
C15A C20A 1.426(8) . ?
C16A H16A 0.9300 . ?
C16A C17A 1.372(9) . ?
C17A H17A 0.9300 . ?
C17A C18A 1.384(9) . ?
C18A H18A 0.9300 . ?
C18A C19A 1.381(9) . ?
C19A H19A 0.9300 . ?
C19A C20A 1.400(8) . ?
C20A C21A 1.473(8) . ?
C21A C22A 1.406(8) . ?
C21A C26A 1.413(8) . ?
C22A H22A 0.9300 . ?
C22A C23A 1.374(9) . ?
C23A H23A 0.9300 . ?
C23A C24A 1.397(9) . ?
C24A H24A 0.9300 . ?
C24A C25A 1.381(8) . ?
C25A H25A 0.9300 . ?
C25A C26A 1.415(7) . ?
C26A C27A 1.435(7) . ?
C28A C29A 1.421(9) . ?
C28A C33A 1.428(8) . ?
C29A H29A 0.9300 . ?
C29A C30A 1.378(8) . ?
C30A H30A 0.9300 . ?
C30A C31A 1.375(10) . ?
C31A H31A 0.9300 . ?
C31A C32A 1.393(11) . ?
C32A H32A 0.9300 . ?
C32A C33A 1.400(8) . ?
C33A C34A 1.438(9) . ?
C35A C36A 1.376(9) . ?
C35A C40A 1.378(9) . ?
C36A H36A 0.9300 . ?
C36A C37A 1.390(9) . ?
C37A H37A 0.9300 . ?
C37A C38A 1.360(11) . ?
C38A H38A 0.9300 . ?
C38A C39A 1.370(11) . ?
C39A H39A 0.9300 . ?
C39A C40A 1.391(9) . ?
C40A H40A 0.9300 . ?
C41A C42A 1.427(9) . ?
C41A C54A 1.378(8) . ?
C42A C43A 1.421(8) . ?
C42A C47A 1.426(10) . ?
C43A H43A 0.9300 . ?
C43A C44A 1.393(12) . ?
C44A H44A 0.9300 . ?
C44A C45A 1.398(14) . ?
C45A H45A 0.9300 . ?
C45A C46A 1.378(11) . ?
C46A H46A 0.9300 . ?
C46A C47A 1.393(10) . ?
C47A C48A 1.466(9) . ?
C48A C49A 1.393(10) . ?
C48A C53A 1.405(9) . ?
C49A H49A 0.9300 . ?
C49A C50A 1.400(10) . ?
C50A H50A 0.9300 . ?
C50A C51A 1.377(9) . ?
C51A H51A 0.9300 . ?
C51A C52A 1.379(8) . ?
C52A H52A 0.9300 . ?
C52A C53A 1.414(8) . ?
C53A C54A 1.423(8) . ?
C55A H55A 0.9300 . ?
C55A C56A 1.385(8) . ?
C56A H56A 0.9300 . ?
C56A C57A 1.388(8) . ?
C57A H57A 0.9300 . ?
C57A C58A 1.393(7) . ?
C58A H58A 0.9300 . ?
C58A C59A 1.382(8) . ?
C59A C60A 1.476(7) . ?
C61A C62A 1.376(8) . ?
C61A C66A 1.383(7) . ?
C62A H62A 0.9300 . ?
C62A C63A 1.386(8) . ?
C63A H63A 0.9300 . ?
C63A C64A 1.389(8) . ?
C64A H64A 0.9300 . ?
C64A C65A 1.394(9) . ?
C65A H65A 0.9300 . ?
C65A C66A 1.382(8) . ?
C66A H66A 0.9300 . ?
C67A C68A 1.450(7) . ?
C67A C80A 1.395(7) . ?
C68A C69A 1.395(8) . ?
C68A C73A 1.408(7) . ?
C69A H69A 0.9300 . ?
C69A C70A 1.386(7) . ?
C70A H70A 0.9300 . ?
C70A C71A 1.374(8) . ?
C71A H71A 0.9300 . ?
C71A C72A 1.372(8) . ?
C72A H72A 0.9300 . ?
C72A C73A 1.412(7) . ?
C73A C74A 1.465(8) . ?
C74A C75A 1.412(7) . ?
C74A C79A 1.431(7) . ?
C75A H75A 0.9300 . ?
C75A C76A 1.352(8) . ?
C76A H76A 0.9300 . ?
C76A C77A 1.388(8) . ?
C77A H77A 0.9300 . ?
C77A C78A 1.384(7) . ?
C78A H78A 0.9300 . ?
C78A C79A 1.414(8) . ?
C79A C80A 1.449(7) . ?
P1B F1A 1.281(9) . ?
P1B F2B 1.638(15) . ?
P1B F3B 1.531(14) . ?
P1B F4B 1.566(14) . ?
P1B F5A 1.320(9) . ?
P1B F6B 1.703(16) . ?
P1A F1A 1.795(9) . ?
P1A F2A 1.557(10) . ?
P1A F3A 1.631(11) . ?
P1A F4A 1.591(12) . ?
P1A F5A 1.502(8) . ?
P1A F6A 1.585(10) . ?
P1 F1 1.594(4) . ?
P1 F2 1.591(4) . ?
P1 F3 1.611(4) . ?
P1 F4 1.580(5) . ?
P1 F5 1.588(4) . ?
P1 F6 1.603(4) . ?
Cl1 C81 1.721(18) . ?
Cl2 C81 1.719(17) . ?
Cl3 C81 1.687(18) . ?
C81 H81 0.9800 . ?
O1 C82 1.158(17) . ?
C82 C83 1.508(18) . ?
C82 C84 1.537(16) . ?
C83 H83A 0.9600 . ?
C83 H83B 0.9600 . ?
C83 H83C 0.9600 . ?
C84 H84A 0.9600 . ?
C84 H84B 0.9600 . ?
C84 H84C 0.9600 . ?

loop_
_geom_torsion_atom_site_label_1
_geom_torsion_atom_site_label_2
_geom_torsion_atom_site_label_3
_geom_torsion_atom_site_label_4
_geom_torsion
_geom_torsion_site_symmetry_1
_geom_torsion_site_symmetry_2
_geom_torsion_site_symmetry_3
_geom_torsion_site_symmetry_4
_geom_torsion_publ_flag
Ir1 N1 C7 N2 -173.0(4) . . . . ?
Ir1 N1 C7 C6 1.7(6) . . . . ?
Ir1 N1 C27 C14 169.5(4) . . . . ?
Ir1 N1 C27 C26 -12.6(9) . . . . ?
Ir1 N3 C34 N4 162.1(3) . . . . ?
Ir1 N3 C34 C33 -22.7(6) . . . . ?
Ir1 N3 C54 C41 -153.6(4) . . . . ?
Ir1 N3 C54 C53 35.6(8) . . . . ?
Ir1 N5 C55 C56 168.8(5) . . . . ?
Ir1 N5 C59 C58 -168.0(5) . . . . ?
Ir1 N5 C59 C60 14.6(6) . . . . ?
Ir1 N6 C60 N7 157.6(3) . . . . ?
Ir1 N6 C60 C59 -26.6(6) . . . . ?
Ir1 N6 C80 C67 -146.2(4) . . . . ?
Ir1 N6 C80 C79 36.8(9) . . . . ?
Ir1 C1 C2 C3 175.0(4) . . . . ?
Ir1 C1 C6 C5 -174.1(4) . . . . ?
Ir1 C1 C6 C7 8.2(6) . . . . ?
Ir1 C28 C29 C30 176.4(4) . . . . ?
Ir1 C28 C33 C32 -176.8(4) . . . . ?
Ir1 C28 C33 C34 8.0(6) . . . . ?
N2 C8 C9 C10 177.5(8) . . . . ?
N2 C8 C13 C12 -177.6(7) . . . . ?
N2 C8B C13B C12B 179.0(8) . . . . ?
N2 C8B C9B C10B -179.0(8) . . . . ?
N2 C14 C15 C16 4.2(10) . . . . ?
N2 C14 C15 C20 -174.0(5) . . . . ?
N2 C14 C27 N1 -0.4(6) . . . . ?
N2 C14 C27 C26 -178.6(5) . . . . ?
N4 C35 C36 C37 -177.7(5) . . . . ?
N4 C35 C40 C39 177.9(5) . . . . ?
N4 C41 C42 C43 1.8(9) . . . . ?
N4 C41 C42 C47 -179.0(5) . . . . ?
N4 C41 C54 N3 -2.8(6) . . . . ?
N4 C41 C54 C53 168.8(4) . . . . ?
N5 C55 C56 C57 -0.5(10) . . . . ?
N5 C59 C60 N6 9.8(7) . . . . ?
N5 C59 C60 N7 -175.2(5) . . . . ?
N7 C61 C62 C63 -172.7(5) . . . . ?
N7 C61 C66 C65 173.0(5) . . . . ?
N7 C67 C68 C69 2.2(9) . . . . ?
N7 C67 C68 C73 -178.9(5) . . . . ?
N7 C67 C80 N6 -1.5(6) . . . . ?
N7 C67 C80 C79 175.8(5) . . . . ?
C1 C2 C3 C4 -0.1(8) . . . . ?
C1 C6 C7 N1 -6.5(7) . . . . ?
C1 C6 C7 N2 167.2(6) . . . . ?
C2 C1 C6 C5 4.1(8) . . . . ?
C2 C1 C6 C7 -173.5(5) . . . . ?
C2 C3 C4 C5 2.3(9) . . . . ?
C3 C4 C5 C6 -1.2(9) . . . . ?
C4 C5 C6 C1 -2.1(9) . . . . ?
C4 C5 C6 C7 175.2(6) . . . . ?
C5 C6 C7 N1 176.0(6) . . . . ?
C5 C6 C7 N2 -10.3(10) . . . . ?
C6 C1 C2 C3 -3.0(8) . . . . ?
C7 N1 C27 C14 0.3(6) . . . . ?
C7 N1 C27 C26 178.2(5) . . . . ?
C7 N2 C8 C9 80.2(7) . . . . ?
C7 N2 C8 C13 -102.2(6) . . . . ?
C7 N2 C8B C13B 100.3(7) . . . . ?
C7 N2 C8B C9B -80.7(8) . . . . ?
C7 N2 C14 C15 176.4(6) . . . . ?
C7 N2 C14 C27 0.3(6) . . . . ?
C8 N2 C7 N1 -166.3(5) . . . . ?
C8 N2 C7 C6 19.6(9) . . . . ?
C8 N2 C14 C15 -18.7(10) . . . . ?
C8 N2 C14 C27 165.2(6) . . . . ?
C8 C9 C10 C11 0.0 . . . . ?
C9 C8 C13 C12 0.0 . . . . ?
C9 C10 C11 C12 0.0 . . . . ?
C10 C11 C12 C13 0.0 . . . . ?
C11 C12 C13 C8 0.0 . . . . ?
C13 C8 C9 C10 0.0 . . . . ?
C8B N2 C7 N1 153.2(6) . . . . ?
C8B N2 C7 C6 -20.9(10) . . . . ?
C8B N2 C14 C15 21.7(9) . . . . ?
C8B N2 C14 C27 -154.4(5) . . . . ?
C8B C13B C12B C11B 0.0 . . . . ?
C13B C8B C9B C10B 0.0 . . . . ?
C13B C12B C11B C10B 0.0 . . . . ?
C12B C11B C10B C9B 0.0 . . . . ?
C11B C10B C9B C8B 0.0 . . . . ?
C9B C8B C13B C12B 0.0 . . . . ?
C14 N2 C7 N1 -0.1(6) . . . . ?
C14 N2 C7 C6 -174.2(5) . . . . ?
C14 N2 C8 C9 -82.9(8) . . . . ?
C14 N2 C8 C13 94.7(7) . . . . ?
C14 N2 C8B C13B -109.5(6) . . . . ?
C14 N2 C8B C9B 69.4(8) . . . . ?
C14 C15 C16 C17 -175.3(6) . . . . ?
C14 C15 C20 C19 173.2(5) . . . . ?
C14 C15 C20 C21 -7.3(8) . . . . ?
C15 C14 C27 N1 -176.7(5) . . . . ?
C15 C14 C27 C26 5.1(8) . . . . ?
C15 C16 C17 C18 2.3(10) . . . . ?
C15 C20 C21 C22 -170.8(5) . . . . ?
C15 C20 C21 C26 6.7(8) . . . . ?
C16 C15 C20 C19 -5.2(8) . . . . ?
C16 C15 C20 C21 174.4(5) . . . . ?
C16 C17 C18 C19 -5.0(11) . . . . ?
C17 C18 C19 C20 2.6(10) . . . . ?
C18 C19 C20 C15 2.5(9) . . . . ?
C18 C19 C20 C21 -177.0(6) . . . . ?
C19 C20 C21 C22 8.7(8) . . . . ?
C19 C20 C21 C26 -173.7(5) . . . . ?
C20 C15 C16 C17 2.9(9) . . . . ?
C20 C21 C22 C23 179.2(6) . . . . ?
C20 C21 C26 C25 -178.0(5) . . . . ?
C20 C21 C26 C27 -0.1(8) . . . . ?
C21 C22 C23 C24 -0.8(10) . . . . ?
C21 C26 C27 N1 176.7(5) . . . . ?
C21 C26 C27 C14 -5.6(8) . . . . ?
C22 C21 C26 C25 -0.4(8) . . . . ?
C22 C21 C26 C27 177.5(5) . . . . ?
C22 C23 C24 C25 -1.1(11) . . . . ?
C23 C24 C25 C26 2.3(11) . . . . ?
C24 C25 C26 C21 -1.5(9) . . . . ?
C24 C25 C26 C27 -179.4(6) . . . . ?
C25 C26 C27 N1 -5.5(9) . . . . ?
C25 C26 C27 C14 172.2(5) . . . . ?
C26 C21 C22 C23 1.6(9) . . . . ?
C27 N1 C7 N2 -0.1(6) . . . . ?
C27 N1 C7 C6 174.6(5) . . . . ?
C27 C14 C15 C16 179.7(6) . . . . ?
C27 C14 C15 C20 1.5(8) . . . . ?
C28 C29 C30 C31 0.6(8) . . . . ?
C28 C33 C34 N3 10.2(7) . . . . ?
C28 C33 C34 N4 -175.8(5) . . . . ?
C29 C28 C33 C32 1.3(8) . . . . ?
C29 C28 C33 C34 -173.9(5) . . . . ?
C29 C30 C31 C32 0.3(9) . . . . ?
C30 C31 C32 C33 -0.4(9) . . . . ?
C31 C32 C33 C28 -0.4(8) . . . . ?
C31 C32 C33 C34 174.1(5) . . . . ?
C32 C33 C34 N3 -164.7(5) . . . . ?
C32 C33 C34 N4 9.3(9) . . . . ?
C33 C28 C29 C30 -1.4(8) . . . . ?
C34 N3 C54 C41 2.8(6) . . . . ?
C34 N3 C54 C53 -168.0(5) . . . . ?
C34 N4 C35 C36 74.6(7) . . . . ?
C34 N4 C35 C40 -102.7(6) . . . . ?
C34 N4 C41 C42 -179.5(5) . . . . ?
C34 N4 C41 C54 1.7(6) . . . . ?
C35 N4 C34 N3 -160.6(5) . . . . ?
C35 N4 C34 C33 25.1(8) . . . . ?
C35 N4 C41 C42 -20.2(9) . . . . ?
C35 N4 C41 C54 160.9(5) . . . . ?
C35 C36 C37 C38 -0.7(9) . . . . ?
C36 C35 C40 C39 0.7(8) . . . . ?
C36 C37 C38 C39 1.5(9) . . . . ?
C37 C38 C39 C40 -1.2(9) . . . . ?
C38 C39 C40 C35 0.1(9) . . . . ?
C40 C35 C36 C37 -0.4(8) . . . . ?
C41 N4 C34 N3 0.1(6) . . . . ?
C41 N4 C34 C33 -174.3(5) . . . . ?
C41 N4 C35 C36 -82.0(7) . . . . ?
C41 N4 C35 C40 100.7(6) . . . . ?
C41 C42 C43 C44 177.1(5) . . . . ?
C41 C42 C47 C46 -175.3(5) . . . . ?
C41 C42 C47 C48 7.3(7) . . . . ?
C42 C41 C54 N3 178.3(5) . . . . ?
C42 C41 C54 C53 -10.1(8) . . . . ?
C42 C43 C44 C45 -0.8(9) . . . . ?
C42 C47 C48 C49 170.9(5) . . . . ?
C42 C47 C48 C53 -4.3(8) . . . . ?
C43 C42 C47 C46 4.0(8) . . . . ?
C43 C42 C47 C48 -173.3(5) . . . . ?
C43 C44 C45 C46 1.9(10) . . . . ?
C44 C45 C46 C47 0.1(10) . . . . ?
C45 C46 C47 C42 -3.0(9) . . . . ?
C45 C46 C47 C48 174.3(6) . . . . ?
C46 C47 C48 C49 -6.4(8) . . . . ?
C46 C47 C48 C53 178.4(5) . . . . ?
C47 C42 C43 C44 -2.2(8) . . . . ?
C47 C48 C49 C50 -174.0(6) . . . . ?
C47 C48 C53 C52 170.9(5) . . . . ?
C47 C48 C53 C54 -5.6(7) . . . . ?
C48 C49 C50 C51 2.4(9) . . . . ?
C48 C53 C54 N3 -177.5(5) . . . . ?
C48 C53 C54 C41 12.7(7) . . . . ?
C49 C48 C53 C52 -4.6(7) . . . . ?
C49 C48 C53 C54 178.9(5) . . . . ?
C49 C50 C51 C52 -3.2(9) . . . . ?
C50 C51 C52 C53 0.0(9) . . . . ?
C51 C52 C53 C48 4.0(8) . . . . ?
C51 C52 C53 C54 -179.7(5) . . . . ?
C52 C53 C54 N3 6.0(8) . . . . ?
C52 C53 C54 C41 -163.7(5) . . . . ?
C53 C48 C49 C50 1.5(8) . . . . ?
C54 N3 C34 N4 -1.7(6) . . . . ?
C54 N3 C34 C33 173.5(4) . . . . ?
C54 C41 C42 C43 -179.6(5) . . . . ?
C54 C41 C42 C47 -0.3(7) . . . . ?
C55 N5 C59 C58 5.6(8) . . . . ?
C55 N5 C59 C60 -171.8(5) . . . . ?
C55 C56 C57 C58 4.1(10) . . . . ?
C56 C57 C58 C59 -2.8(10) . . . . ?
C57 C58 C59 N5 -2.1(9) . . . . ?
C57 C58 C59 C60 174.9(6) . . . . ?
C58 C59 C60 N6 -167.4(6) . . . . ?
C58 C59 C60 N7 7.5(9) . . . . ?
C59 N5 C55 C56 -4.2(9) . . . . ?
C60 N6 C80 C67 1.7(6) . . . . ?
C60 N6 C80 C79 -175.4(5) . . . . ?
C60 N7 C61 C62 -100.9(6) . . . . ?
C60 N7 C61 C66 84.3(7) . . . . ?
C60 N7 C67 C68 -178.3(5) . . . . ?
C60 N7 C67 C80 0.8(6) . . . . ?
C61 N7 C60 N6 -170.0(5) . . . . ?
C61 N7 C60 C59 14.7(9) . . . . ?
C61 N7 C67 C68 -7.7(9) . . . . ?
C61 N7 C67 C80 171.4(5) . . . . ?
C61 C62 C63 C64 0.0(9) . . . . ?
C62 C61 C66 C65 -1.7(8) . . . . ?
C62 C63 C64 C65 -2.0(9) . . . . ?
C63 C64 C65 C66 2.1(9) . . . . ?
C64 C65 C66 C61 -0.3(9) . . . . ?
C66 C61 C62 C63 1.8(8) . . . . ?
C67 N7 C60 N6 0.3(6) . . . . ?
C67 N7 C60 C59 -175.0(5) . . . . ?
C67 N7 C61 C62 90.3(7) . . . . ?
C67 N7 C61 C66 -84.5(6) . . . . ?
C67 C68 C69 C70 -180.0(5) . . . . ?
C67 C68 C73 C72 -179.8(5) . . . . ?
C67 C68 C73 C74 1.4(7) . . . . ?
C68 C67 C80 N6 177.7(5) . . . . ?
C68 C67 C80 C79 -5.1(8) . . . . ?
C68 C69 C70 C71 -0.3(9) . . . . ?
C68 C73 C74 C75 179.3(5) . . . . ?
C68 C73 C74 C79 -2.2(8) . . . . ?
C69 C68 C73 C72 -0.7(8) . . . . ?
C69 C68 C73 C74 -179.6(5) . . . . ?
C69 C70 C71 C72 -0.9(9) . . . . ?
C70 C71 C72 C73 1.3(10) . . . . ?
C71 C72 C73 C68 -0.4(9) . . . . ?
C71 C72 C73 C74 178.4(6) . . . . ?
C72 C73 C74 C75 0.5(8) . . . . ?
C72 C73 C74 C79 179.0(5) . . . . ?
C73 C68 C69 C70 1.1(8) . . . . ?
C73 C74 C75 C76 -179.7(6) . . . . ?
C73 C74 C79 C78 177.6(5) . . . . ?
C73 C74 C79 C80 -0.5(8) . . . . ?
C74 C75 C76 C77 0.6(10) . . . . ?
C74 C79 C80 N6 -179.3(5) . . . . ?
C74 C79 C80 C67 4.0(8) . . . . ?
C75 C74 C79 C78 -3.8(8) . . . . ?
C75 C74 C79 C80 178.1(5) . . . . ?
C75 C76 C77 C78 -0.9(11) . . . . ?
C76 C77 C78 C79 -1.3(10) . . . . ?
C77 C78 C79 C74 3.7(9) . . . . ?
C77 C78 C79 C80 -178.4(6) . . . . ?
C78 C79 C80 N6 2.7(9) . . . . ?
C78 C79 C80 C67 -174.0(5) . . . . ?
C79 C74 C75 C76 1.7(9) . . . . ?
C80 N6 C60 N7 -1.2(6) . . . . ?
C80 N6 C60 C59 174.6(5) . . . . ?
C80 C67 C68 C69 -176.8(5) . . . . ?
C80 C67 C68 C73 2.2(8) . . . . ?
Ir1A N1A C7A N2A -167.3(3) . . . . ?
Ir1A N1A C7A C6A 12.7(6) . . . . ?
Ir1A N1A C27A C14A 161.4(4) . . . . ?
Ir1A N1A C27A C26A -22.4(9) . . . . ?
Ir1A N3A C34A N4A -175.7(4) . . . . ?
Ir1A N3A C34A C33A 6.6(7) . . . . ?
Ir1A N3A C54A C41A 174.7(4) . . . . ?
Ir1A N3A C54A C53A -8.7(10) . . . . ?
Ir1A N5A C55A C56A 178.0(4) . . . . ?
Ir1A N5A C59A C58A -176.6(4) . . . . ?
Ir1A N5A C59A C60A 2.7(6) . . . . ?
Ir1A N6A C60A N7A -160.8(3) . . . . ?
Ir1A N6A C60A C59A 19.9(5) . . . . ?
Ir1A N6A C80A C67A 150.5(4) . . . . ?
Ir1A N6A C80A C79A -31.0(9) . . . . ?
Ir1A C1A C2A C3A -171.7(5) . . . . ?
Ir1A C1A C6A C5A 172.2(4) . . . . ?
Ir1A C1A C6A C7A -4.3(6) . . . . ?
Ir1A C28A C29A C30A -170.8(5) . . . . ?
Ir1A C28A C33A C32A 173.4(5) . . . . ?
Ir1A C28A C33A C34A -5.8(6) . . . . ?
N2A C8A C9A C10A -178.7(6) . . . . ?
N2A C8A C13A C12A 178.7(5) . . . . ?
N2A C14A C15A C16A 1.4(9) . . . . ?
N2A C14A C15A C20A -178.4(5) . . . . ?
N2A C14A C27A N1A 3.8(6) . . . . ?
N2A C14A C27A C26A -172.9(4) . . . . ?
N4A C35A C36A C37A -179.8(7) . . . . ?
N4A C35A C40A C39A 179.9(7) . . . . ?
N4A C41A C42A C43A -1.0(11) . . . . ?
N4A C41A C42A C47A 178.3(6) . . . . ?
N4A C41A C54A N3A 2.2(6) . . . . ?
N4A C41A C54A C53A -174.7(5) . . . . ?
N5A C55A C56A C57A -1.3(9) . . . . ?
N5A C59A C60A N6A -16.5(7) . . . . ?
N5A C59A C60A N7A 164.4(5) . . . . ?
N7A C61A C62A C63A -179.5(5) . . . . ?
N7A C61A C66A C65A -179.5(5) . . . . ?
N7A C67A C68A C69A 3.4(8) . . . . ?
N7A C67A C68A C73A -179.0(5) . . . . ?
N7A C67A C80A N6A 0.7(5) . . . . ?
N7A C67A C80A C79A -178.0(4) . . . . ?
C1A C2A C3A C4A 0.3(9) . . . . ?
C1A C6A C7A N1A -5.9(7) . . . . ?
C1A C6A C7A N2A 174.1(5) . . . . ?
C2A C1A C6A C5A -0.9(8) . . . . ?
C2A C1A C6A C7A -177.4(5) . . . . ?
C2A C3A C4A C5A -0.8(9) . . . . ?
C3A C4A C5A C6A 0.4(9) . . . . ?
C4A C5A C6A C1A 0.5(8) . . . . ?
C4A C5A C6A C7A 176.3(5) . . . . ?
C5A C6A C7A N1A 178.0(5) . . . . ?
C5A C6A C7A N2A -2.1(10) . . . . ?
C6A C1A C2A C3A 0.5(8) . . . . ?
C7A N1A C27A C14A -3.8(6) . . . . ?
C7A N1A C27A C26A 172.4(5) . . . . ?
C7A N2A C8A C9A 96.7(7) . . . . ?
C7A N2A C8A C13A -82.3(7) . . . . ?
C7A N2A C14A C15A 178.4(5) . . . . ?
C7A N2A C14A C27A -2.3(6) . . . . ?
C8A N2A C7A N1A 177.8(5) . . . . ?
C8A N2A C7A C6A -2.1(9) . . . . ?
C8A N2A C14A C15A 0.6(9) . . . . ?
C8A N2A C14A C27A 179.9(5) . . . . ?
C8A C9A C10A C11A 0.0(11) . . . . ?
C9A C8A C13A C12A -0.3(9) . . . . ?
C9A C10A C11A C12A -0.2(12) . . . . ?
C10A C11A C12A C13A 0.2(11) . . . . ?
C11A C12A C13A C8A 0.1(10) . . . . ?
C13A C8A C9A C10A 0.3(10) . . . . ?
C14A N2A C7A N1A -0.1(6) . . . . ?
C14A N2A C7A C6A 180.0(5) . . . . ?
C14A N2A C8A C9A -85.8(7) . . . . ?
C14A N2A C8A C13A 95.1(7) . . . . ?
C14A C15A C16A C17A -178.6(5) . . . . ?
C14A C15A C20A C19A 178.3(5) . . . . ?
C14A C15A C20A C21A -5.9(7) . . . . ?
C15A C14A C27A N1A -176.9(5) . . . . ?
C15A C14A C27A C26A 6.5(8) . . . . ?
C15A C16A C17A C18A 0.2(10) . . . . ?
C15A C20A C21A C22A -176.3(5) . . . . ?
C15A C20A C21A C26A 0.7(8) . . . . ?
C16A C15A C20A C19A -1.5(8) . . . . ?
C16A C15A C20A C21A 174.3(5) . . . . ?
C16A C17A C18A C19A -1.3(10) . . . . ?
C17A C18A C19A C20A 1.0(10) . . . . ?
C18A C19A C20A C15A 0.5(9) . . . . ?
C18A C19A C20A C21A -175.3(6) . . . . ?
C19A C20A C21A C22A -0.6(8) . . . . ?
C19A C20A C21A C26A 176.4(5) . . . . ?
C20A C15A C16A C17A 1.2(8) . . . . ?
C20A C21A C22A C23A 172.8(5) . . . . ?
C20A C21A C26A C25A -167.7(5) . . . . ?
C20A C21A C26A C27A 8.0(7) . . . . ?
C21A C22A C23A C24A -3.0(9) . . . . ?
C21A C26A C27A N1A 172.5(5) . . . . ?
C21A C26A C27A C14A -11.6(7) . . . . ?
C22A C21A C26A C25A 9.4(8) . . . . ?
C22A C21A C26A C27A -174.9(5) . . . . ?
C22A C23A C24A C25A 4.9(9) . . . . ?
C23A C24A C25A C26A 0.5(8) . . . . ?
C24A C25A C26A C21A -7.7(8) . . . . ?
C24A C25A C26A C27A 176.8(5) . . . . ?
C25A C26A C27A N1A -11.9(9) . . . . ?
C25A C26A C27A C14A 163.9(5) . . . . ?
C26A C21A C22A C23A -4.2(8) . . . . ?
C27A N1A C7A N2A 2.4(6) . . . . ?
C27A N1A C7A C6A -177.6(5) . . . . ?
C27A C14A C15A C16A -177.7(5) . . . . ?
C27A C14A C15A C20A 2.5(8) . . . . ?
C28A C29A C30A C31A -2.0(10) . . . . ?
C28A C33A C34A N3A -0.8(8) . . . . ?
C28A C33A C34A N4A -178.0(6) . . . . ?
C29A C28A C33A C32A 1.1(9) . . . . ?
C29A C28A C33A C34A -178.1(5) . . . . ?
C29A C30A C31A C32A 1.5(11) . . . . ?
C30A C31A C32A C33A 0.2(11) . . . . ?
C31A C32A C33A C28A -1.5(10) . . . . ?
C31A C32A C33A C34A 177.5(6) . . . . ?
C32A C33A C34A N3A -179.9(6) . . . . ?
C32A C33A C34A N4A 2.9(11) . . . . ?
C33A C28A C29A C30A 0.7(9) . . . . ?
C34A N3A C54A C41A -3.0(6) . . . . ?
C34A N3A C54A C53A 173.5(6) . . . . ?
C34A N4A C35A C36A -81.6(8) . . . . ?
C34A N4A C35A C40A 98.5(8) . . . . ?
C34A N4A C41A C42A -178.5(6) . . . . ?
C34A N4A C41A C54A -0.5(6) . . . . ?
C35A N4A C34A N3A 173.0(5) . . . . ?
C35A N4A C34A C33A -9.7(10) . . . . ?
C35A N4A C41A C42A 7.2(10) . . . . ?
C35A N4A C41A C54A -174.8(5) . . . . ?
C35A C36A C37A C38A 0.3(12) . . . . ?
C36A C35A C40A C39A 0.0(12) . . . . ?
C36A C37A C38A C39A -1.0(13) . . . . ?
C37A C38A C39A C40A 1.2(14) . . . . ?
C38A C39A C40A C35A -0.7(13) . . . . ?
C40A C35A C36A C37A 0.2(12) . . . . ?
C41A N4A C34A N3A -1.4(6) . . . . ?
C41A N4A C34A C33A 175.9(6) . . . . ?
C41A N4A C35A C36A 91.7(8) . . . . ?
C41A N4A C35A C40A -88.3(8) . . . . ?
C41A C42A C43A C44A 178.5(7) . . . . ?
C41A C42A C47A C46A 178.3(7) . . . . ?
C41A C42A C47A C48A -4.5(10) . . . . ?
C42A C41A C54A N3A -179.6(5) . . . . ?
C42A C41A C54A C53A 3.5(9) . . . . ?
C42A C43A C44A C45A 2.6(14) . . . . ?
C42A C47A C48A C49A -171.0(7) . . . . ?
C42A C47A C48A C53A 4.5(10) . . . . ?
C43A C42A C47A C46A -2.4(11) . . . . ?
C43A C42A C47A C48A 174.8(6) . . . . ?
C43A C44A C45A C46A -1.3(16) . . . . ?
C44A C45A C46A C47A -2.0(16) . . . . ?
C45A C46A C47A C42A 3.8(14) . . . . ?
C45A C46A C47A C48A -173.3(9) . . . . ?
C46A C47A C48A C49A 6.1(11) . . . . ?
C46A C47A C48A C53A -178.3(7) . . . . ?
C47A C42A C43A C44A -0.8(11) . . . . ?
C47A C48A C49A C50A 175.7(7) . . . . ?
C47A C48A C53A C52A -173.7(6) . . . . ?
C47A C48A C53A C54A -0.5(9) . . . . ?
C48A C49A C50A C51A -1.9(12) . . . . ?
C48A C53A C54A N3A -179.6(6) . . . . ?
C48A C53A C54A C41A -3.4(8) . . . . ?
C49A C48A C53A C52A 2.0(9) . . . . ?
C49A C48A C53A C54A 175.1(6) . . . . ?
C49A C50A C51A C52A 1.5(11) . . . . ?
C50A C51A C52A C53A 0.6(10) . . . . ?
C51A C52A C53A C48A -2.3(9) . . . . ?
C51A C52A C53A C54A -175.3(6) . . . . ?
C52A C53A C54A N3A -6.7(9) . . . . ?
C52A C53A C54A C41A 169.5(5) . . . . ?
C53A C48A C49A C50A 0.1(11) . . . . ?
C54A N3A C34A N4A 2.7(6) . . . . ?
C54A N3A C34A C33A -175.0(5) . . . . ?
C54A C41A C42A C43A -178.7(6) . . . . ?
C54A C41A C42A C47A 0.6(9) . . . . ?
C55A N5A C59A C58A -0.7(8) . . . . ?
C55A N5A C59A C60A 178.6(5) . . . . ?
C55A C56A C57A C58A -1.1(9) . . . . ?
C56A C57A C58A C59A 2.5(9) . . . . ?
C57A C58A C59A N5A -1.7(8) . . . . ?
C57A C58A C59A C60A 179.1(5) . . . . ?
C58A C59A C60A N6A 162.8(5) . . . . ?
C58A C59A C60A N7A -16.3(8) . . . . ?
C59A N5A C55A C56A 2.2(8) . . . . ?
C60A N6A C80A C67A -1.1(5) . . . . ?
C60A N6A C80A C79A 177.4(5) . . . . ?
C60A N7A C61A C62A 96.8(6) . . . . ?
C60A N7A C61A C66A -84.6(6) . . . . ?
C60A N7A C67A C68A -176.8(5) . . . . ?
C60A N7A C67A C80A 0.0(5) . . . . ?
C61A N7A C60A N6A 163.7(4) . . . . ?
C61A N7A C60A C59A -17.1(8) . . . . ?
C61A N7A C67A C68A 19.0(8) . . . . ?
C61A N7A C67A C80A -164.3(5) . . . . ?
C61A C62A C63A C64A -1.6(8) . . . . ?
C62A C61A C66A C65A -0.9(8) . . . . ?
C62A C63A C64A C65A 0.1(9) . . . . ?
C63A C64A C65A C66A 1.0(10) . . . . ?
C64A C65A C66A C61A -0.6(9) . . . . ?
C66A C61A C62A C63A 2.0(8) . . . . ?
C67A N7A C60A N6A -0.7(6) . . . . ?
C67A N7A C60A C59A 178.5(5) . . . . ?
C67A N7A C61A C62A -101.6(6) . . . . ?
C67A N7A C61A C66A 77.0(6) . . . . ?
C67A C68A C69A C70A 178.0(5) . . . . ?
C67A C68A C73A C72A -179.7(4) . . . . ?
C67A C68A C73A C74A -3.3(7) . . . . ?
C68A C67A C80A N6A 177.7(4) . . . . ?
C68A C67A C80A C79A -1.0(7) . . . . ?
C68A C69A C70A C71A 1.1(8) . . . . ?
C68A C73A C74A C75A -176.3(5) . . . . ?
C68A C73A C74A C79A -1.8(7) . . . . ?
C69A C68A C73A C72A -2.1(7) . . . . ?
C69A C68A C73A C74A 174.4(5) . . . . ?
C69A C70A C71A C72A -1.3(9) . . . . ?
C70A C71A C72A C73A -0.3(9) . . . . ?
C71A C72A C73A C68A 1.9(8) . . . . ?
C71A C72A C73A C74A -174.5(5) . . . . ?
C72A C73A C74A C75A 0.1(8) . . . . ?
C72A C73A C74A C79A 174.5(5) . . . . ?
C73A C68A C69A C70A 0.6(8) . . . . ?
C73A C74A C75A C76A 175.1(5) . . . . ?
C73A C74A C79A C78A -173.1(5) . . . . ?
C73A C74A C79A C80A 5.7(7) . . . . ?
C74A C75A C76A C77A -2.2(9) . . . . ?
C74A C79A C80A N6A 177.4(5) . . . . ?
C74A C79A C80A C67A -4.3(7) . . . . ?
C75A C74A C79A C78A 1.6(7) . . . . ?
C75A C74A C79A C80A -179.7(5) . . . . ?
C75A C76A C77A C78A 1.7(9) . . . . ?
C76A C77A C78A C79A 0.5(9) . . . . ?
C77A C78A C79A C74A -2.1(8) . . . . ?
C77A C78A C79A C80A 179.3(5) . . . . ?
C78A C79A C80A N6A -4.0(9) . . . . ?
C78A C79A C80A C67A 174.4(5) . . . . ?
C79A C74A C75A C76A 0.5(8) . . . . ?
C80A N6A C60A N7A 1.1(5) . . . . ?
C80A N6A C60A C59A -178.1(4) . . . . ?
C80A C67A C68A C69A -172.7(5) . . . . ?
C80A C67A C68A C73A 4.8(7) . . . . ?

loop_
_platon_squeeze_void_nr
_platon_squeeze_void_average_x
_platon_squeeze_void_average_y
_platon_squeeze_void_average_z
_platon_squeeze_void_volume
_platon_squeeze_void_count_electrons
_platon_squeeze_void_content
1 0.000 0.000 0.000 429 98 ' '
2 0.452 0.250 0.491 7 0 ' '
3 0.548 0.750 0.509 7 0 ' '

loop_
_exptl_oxdiff_crystal_face_indexfrac_h
_exptl_oxdiff_crystal_face_indexfrac_k
_exptl_oxdiff_crystal_face_indexfrac_l
_exptl_oxdiff_crystal_face_x
_exptl_oxdiff_crystal_face_y
_exptl_oxdiff_crystal_face_z
-4.3570 -13.0410 -7.0843 0.0808 0.3362 0.9383
-9.3084 -9.0009 -5.8409 0.1870 0.7788 0.5987
-1.1727 13.1448 6.3006 0.0344 0.1439 -0.9890
8.7423 -7.0754 -2.1668 -0.1875 -0.7813 0.5953
-7.0716 -9.5128 1.2104 0.6723 0.3648 0.6442
4.8519 12.2033 2.1831 -0.4404 -0.2389 -0.8654
7.1727 -6.3262 -9.7085 -0.7405 -0.4023 0.5384
5.7640 -6.8311 4.3797 0.4001 -0.7375 0.5441
4.9112 10.8286 11.2497 0.3011 -0.5535 -0.7765
1.1903 13.4592 7.6191 0.0471 -0.0854 -0.9952
-6.3502 -7.6580 -11.6816 -0.4045 0.7442 0.5316
0.9877 -1.0077 -12.0138 -0.9127 0.2766 0.0996
-0.9877 1.0077 12.0138 0.9127 -0.2766 -0.0996
